data_4319257
loop_
_publ_author_name
'Alexander Bilyk'
'Annegret K. Hall'
'Jack M. Harrowfield'
'M. Wais Hosseini'
'Brian W. Skelton'
'Allan H. White'

_publ_contact_author_address
;
   Department of Chemistry
   University of Western Australia
   Nedlands
   Western Australia 6907
   Australia
;
_publ_contact_author_email bws@crystal.uwa.edu.au
_publ_contact_author_fax (+61)_08_9380_1118
_publ_contact_author_name 'Skelton, B. W.'
_publ_contact_author_phone (+61)_08-9380_3481
_publ_section_title
;
 Systematic Structural Coordination Chemistry of
 p-tert-Butyltetrathiacalix[4]arene: 1. Group 1 Elements and Congeners
;
_journal_name_full 'Inorganic Chemistry'
_journal_page_first 672
_journal_page_last 686
_journal_paper_doi 10.1021/ic001008c
_journal_volume 40
_journal_year 2001
_chemical_formula_sum 'C181 H246 Cs3 N7 O27 S16'
_chemical_formula_weight 3863.75
_space_group_IT_number 56
_symmetry_cell_setting orthorhombic
_symmetry_space_group_name_Hall '-P 2ab 2ac'
_symmetry_space_group_name_H-M 'P c c n'
_cell_angle_alpha 90.00000
_cell_angle_beta 90.00000
_cell_angle_gamma 90.00000
_cell_formula_units_Z 4
_cell_length_a 28.391(2)
_cell_length_b 31.018(3)
_cell_length_c 22.302(3)
_cell_measurement_reflns_used 8171
_cell_measurement_temperature 153
_cell_measurement_theta_max 25.4
_cell_measurement_theta_min 2.2
_cell_volume 19640(4)
_computing_cell_refinement 'Siemens SAINT (Siemens, 1995)'
_computing_data_collection 'Siemens SMART (Siemens, 1995)'
_computing_data_reduction 'xtal ADDREF SORTRF'
_computing_molecular_graphics xtal
_computing_publication_material 'xtal BONDLA CIFIO'
_computing_structure_refinement 'xtal CRYLSQ'
_computing_structure_solution xtal
_diffrn_ambient_temperature 153
_diffrn_measurement_device_type
;
Bruker SMART CCD diffractometer
;
_diffrn_measurement_method '\w scans'
_diffrn_radiation_detector 'CCD area detector'
_diffrn_radiation_monochromator graphite
_diffrn_radiation_source 'sealed tube'
_diffrn_radiation_type 'Mo K\a'
_diffrn_radiation_wavelength .71073
_diffrn_reflns_av_R_equivalents .076
_diffrn_reflns_av_sigmaI/netI .142
_diffrn_reflns_limit_h_max 38
_diffrn_reflns_limit_h_min 0
_diffrn_reflns_limit_k_max 42
_diffrn_reflns_limit_k_min 0
_diffrn_reflns_limit_l_max 30
_diffrn_reflns_limit_l_min 0
_diffrn_reflns_number 220984
_diffrn_reflns_theta_max 28.9
_diffrn_reflns_theta_min .97
_diffrn_standards_decay_% 0
_exptl_absorpt_coefficient_mu .788
_exptl_absorpt_correction_T_max .918
_exptl_absorpt_correction_T_min .815
_exptl_absorpt_correction_type multi-scan
_exptl_absorpt_process_details
;
 SADABS; Sheldrick, 1996
;
_exptl_crystal_colour colourless
_exptl_crystal_density_diffrn 1.307
_exptl_crystal_description bar
_exptl_crystal_F_000 8072
_exptl_crystal_size_max .44
_exptl_crystal_size_mid .11
_exptl_crystal_size_min .1
_refine_diff_density_max 1.625
_refine_diff_density_min -1.618
_refine_ls_goodness_of_fit_all 2.112
_refine_ls_goodness_of_fit_ref 1.676
_refine_ls_hydrogen_treatment noref
_refine_ls_matrix_type atomblock
_refine_ls_number_constraints 0
_refine_ls_number_parameters 1168
_refine_ls_number_reflns 15565
_refine_ls_number_restraints 8
_refine_ls_R_factor_all .111
_refine_ls_R_factor_gt .058
_refine_ls_shift/su_max .094
_refine_ls_shift/su_mean .004
_refine_ls_structure_factor_coef F
_refine_ls_weighting_scheme calc
_refine_ls_wR_factor_all .102
_refine_ls_wR_factor_ref .063
_reflns_d_resolution_high .735
_reflns_d_resolution_low 20.855
_reflns_Friedel_coverage 0
_reflns_limit_h_max 38
_reflns_limit_h_min 0
_reflns_limit_k_max 42
_reflns_limit_k_min 0
_reflns_limit_l_max 30
_reflns_limit_l_min 0
_reflns_number_gt 15565
_reflns_number_total 25469
_reflns_threshold_expression 'F    > 4.00 sig(F   )'
_cod_data_source_file ic001008c_11.cif
_cod_data_source_block cs4
_cod_original_sg_symbol_Hall -p_2ab_2ac
_cod_database_code 4319257

loop_
_symmetry_equiv_pos_as_xyz
+x,+y,+z
1/2-x,1/2-y,+z
1/2+x,-y,1/2-z
-x,1/2+y,1/2-z
-x,-y,-z
1/2+x,1/2+y,-z
1/2-x,+y,1/2+z
+x,1/2-y,1/2+z

loop_
_atom_site_label
_atom_site_fract_x
_atom_site_fract_y
_atom_site_fract_z
_atom_site_U_iso_or_equiv
_atom_site_adp_type
_atom_site_calc_flag
_atom_site_calc_attached_atom
_atom_site_occupancy
_atom_site_disorder_assembly
_atom_site_disorder_group
Cs1 .183324(11) .207547(9) .323427(14) .03848(17) Uani ? ? 1.00000 ? ?
Cs2 .33508(2) .14975(2) .22867(3) .0489(4) Uani ? ? .50000 ? ?
O111 .12312(10) .20484(9) .21022(14) .0366(18) Uani ? ? 1.00000 ? ?
C111 .09135(14) .17288(12) .21044(18) .023(2) Uani ? ? 1.00000 ? ?
C112 .05472(13) .17143(12) .25250(17) .020(2) Uani ? ? 1.00000 ? ?
C113 .01990(13) .14051(12) .24839(18) .023(2) Uani ? ? 1.00000 ? ?
C114 .01967(14) .10848(12) .20485(18) .023(2) Uani ? ? 1.00000 ? ?
C1141 -.02165(15) .07719(13) .1992(2) .030(2) Uani ? ? 1.00000 ? ?
C1142 -.03377(17) .05781(15) .2601(2) .042(3) Uani ? ? 1.00000 ? ?
C1143 -.01079(17) .04027(15) .1558(2) .043(3) Uani ? ? 1.00000 ? ?
C1144 -.06418(15) .10240(15) .1756(2) .037(3) Uani ? ? 1.00000 ? ?
C115 .05798(14) .10796(12) .16634(18) .024(2) Uani ? ? 1.00000 ? ?
C116 .09347(13) .13907(12) .16829(17) .021(2) Uani ? ? 1.00000 ? ?
S11 .14178(4) .13503(3) .11791(5) .0246(5) Uani ? ? 1.00000 ? ?
O121 .08401(11) .27957(9) .22724(14) .0390(19) Uani ? ? 1.00000 ? ?
C121 .03883(14) .28172(12) .24247(18) .024(2) Uani ? ? 1.00000 ? ?
C122 .01055(15) .31601(12) .22223(18) .028(2) Uani ? ? 1.00000 ? ?
C123 -.03655(16) .31812(13) .2373(2) .032(3) Uani ? ? 1.00000 ? ?
C124 -.05840(15) .28734(13) .2736(2) .034(3) Uani ? ? 1.00000 ? ?
C1241 -.11040(17) .29128(15) .2916(3) .050(3) Uani ? ? 1.00000 ? ?
C1242 -.1136(4) .3070(6) .3529(8) .127(14) Uani ? ? .50000 ? ?
C1243 -.1322(3) .2449(3) .2918(6) .066(8) Uani ? ? .50000 ? ?
C1244 -.1396(4) .3013(5) .2347(7) .086(10) Uani ? ? .50000 ? ?
C1242' -.1159(4) .3341(3) .3311(5) .052(7) Uani ? ? .50000 ? ?
C1243' -.1290(5) .2556(4) .3294(8) .105(12) Uani ? ? .50000 ? ?
C1244' -.1380(4) .3149(5) .2491(8) .106(12) Uani ? ? .50000 ? ?
C125 -.02979(15) .25404(13) .2947(2) .030(2) Uani ? ? 1.00000 ? ?
C126 .01777(14) .25120(12) .27997(17) .022(2) Uani ? ? 1.00000 ? ?
S12 .05211(4) .20942(3) .31268(4) .0232(5) Uani ? ? 1.00000 ? ?
O131 .11060(14) .30951(13) .11495(15) .069(3) Uani ? ? 1.00000 ? ?
C131 .07369(16) .32001(13) .0810(2) .032(3) Uani ? ? 1.00000 ? ?
C132 .07247(14) .31020(12) .01995(18) .024(2) Uani ? ? 1.00000 ? ?
C133 .03431(15) .32284(14) -.0151(2) .032(2) Uani ? ? 1.00000 ? ?
C134 -.00405(15) .34481(14) .0096(2) .035(3) Uani ? ? 1.00000 ? ?
C1341 -.04485(18) .3595(2) -.0305(2) .063(4) Uani ? ? 1.00000 ? ?
C1342 -.0269(3) .3940(3) -.0733(3) .125(7) Uani ? ? 1.00000 ? ?
C1343 -.0854(2) .3786(2) .0052(3) .074(4) Uani ? ? 1.00000 ? ?
C1344 -.0636(3) .3213(3) -.0659(4) .160(8) Uani ? ? 1.00000 ? ?
C135 -.00230(15) .35389(13) .0703(2) .030(2) Uani ? ? 1.00000 ? ?
C136 .03567(15) .34224(12) .10597(18) .028(2) Uani ? ? 1.00000 ? ?
S13 .03683(5) .35962(3) .18228(5) .0340(6) Uani ? ? 1.00000 ? ?
O141 .14395(11) .23118(9) .09491(13) .0351(18) Uani ? ? 1.00000 ? ?
C141 .12431(13) .20798(13) .04980(18) .024(2) Uani ? ? 1.00000 ? ?
C142 .11944(13) .16333(12) .05456(17) .022(2) Uani ? ? 1.00000 ? ?
C143 .09768(14) .14008(12) .00858(19) .025(2) Uani ? ? 1.00000 ? ?
C144 .08050(14) .15998(13) -.04326(19) .027(2) Uani ? ? 1.00000 ? ?
C1441 .05585(16) .13460(14) -.0932(2) .035(3) Uani ? ? 1.00000 ? ?
C1442 .0859(2) .13721(16) -.1499(2) .048(3) Uani ? ? 1.00000 ? ?
C1443 .00732(17) .15394(15) -.1059(2) .044(3) Uani ? ? 1.00000 ? ?
C1444 .04871(18) .08678(15) -.0765(2) .047(3) Uani ? ? 1.00000 ? ?
C145 .08779(15) .20419(13) -.04772(18) .027(2) Uani ? ? 1.00000 ? ?
C146 .10924(14) .22839(12) -.00300(18) .024(2) Uani ? ? 1.00000 ? ?
S14 .12117(4) .28431(3) -.01520(5) .0280(6) Uani ? ? 1.00000 ? ?
O211 .18139(9) .11365(8) .26392(12) .0248(15) Uani ? ? 1.00000 ? ?
C211 .15497(13) .07769(11) .27144(17) .020(2) Uani ? ? 1.00000 ? ?
C212 .15963(13) .04174(12) .23369(17) .021(2) Uani ? ? 1.00000 ? ?
C213 .13259(14) .00479(12) .24363(18) .025(2) Uani ? ? 1.00000 ? ?
C214 .10029(14) .00215(12) .28990(18) .025(2) Uani ? ? 1.00000 ? ?
C2141 .07371(16) -.04022(13) .3019(2) .031(2) Uani ? ? 1.00000 ? ?
C2142 .04945(18) -.05571(14) .2445(2) .042(3) Uani ? ? 1.00000 ? ?
C2143 .10933(18) -.07391(14) .3230(2) .042(3) Uani ? ? 1.00000 ? ?
C2144 .03659(18) -.03479(14) .3507(2) .045(3) Uani ? ? 1.00000 ? ?
C215 .09479(14) .03888(12) .32560(18) .024(2) Uani ? ? 1.00000 ? ?
C216 .12166(13) .07592(11) .31735(17) .021(2) Uani ? ? 1.00000 ? ?
S21 .11340(3) .11999(3) .36826(5) .0212(5) Uani ? ? 1.00000 ? ?
O221 .27086(10) .06843(8) .26522(13) .0281(16) Uani ? ? 1.00000 ? ?
C221 .27774(14) .02796(12) .24524(17) .023(2) Uani ? ? 1.00000 ? ?
C222 .31620(14) .00256(13) .26366(17) .024(2) Uani ? ? 1.00000 ? ?
C223 .32028(14) -.04007(13) .24369(18) .026(2) Uani ? ? 1.00000 ? ?
C224 .28808(15) -.05867(13) .20457(19) .027(2) Uani ? ? 1.00000 ? ?
C2241 .29157(15) -.10593(13) .1844(2) .033(3) Uani ? ? 1.00000 ? ?
C2242 .2926(3) -.10816(19) .1161(3) .089(5) Uani ? ? 1.00000 ? ?
C2243 .3355(3) -.1271(2) .2059(5) .118(6) Uani ? ? 1.00000 ? ?
C2244 .2483(3) -.13004(18) .2042(4) .090(5) Uani ? ? 1.00000 ? ?
C225 .25141(14) -.03228(13) .18463(18) .026(2) Uani ? ? 1.00000 ? ?
C226 .24649(14) .01011(12) .20384(18) .023(2) Uani ? ? 1.00000 ? ?
S22 .20071(4) .04270(3) .17341(5) .0242(5) Uani ? ? 1.00000 ? ?
O231 .29537(10) .08795(9) .36885(12) .0305(17) Uani ? ? 1.00000 ? ?
C231 .31531(14) .05888(12) .40406(19) .025(2) Uani ? ? 1.00000 ? ?
C232 .30885(13) .05977(12) .46660(18) .024(2) Uani ? ? 1.00000 ? ?
C233 .33042(14) .02972(13) .50379(18) .027(2) Uani ? ? 1.00000 ? ?
C234 .35893(14) -.00360(13) .48139(18) .027(2) Uani ? ? 1.00000 ? ?
C2341 .38307(16) -.03516(14) .5244(2) .036(3) Uani ? ? 1.00000 ? ?
C2342 .4175(2) -.00991(19) .5645(3) .066(4) Uani ? ? 1.00000 ? ?
C2343 .3469(2) -.05714(18) .5644(3) .064(4) Uani ? ? 1.00000 ? ?
C2344 .4100(2) -.07031(18) .4916(2) .060(4) Uani ? ? 1.00000 ? ?
C235 .36491(14) -.00455(13) .41966(18) .026(2) Uani ? ? 1.00000 ? ?
C236 .34425(14) .02566(13) .38140(18) .026(2) Uani ? ? 1.00000 ? ?
S23 .36301(4) .02599(4) .30536(5) .0278(6) Uani ? ? 1.00000 ? ?
O241 .21722(9) .12750(8) .39369(13) .0278(16) Uani ? ? 1.00000 ? ?
C241 .19379(14) .10615(12) .43699(18) .023(2) Uani ? ? 1.00000 ? ?
C242 .14505(13) .10003(11) .43168(17) .021(2) Uani ? ? 1.00000 ? ?
C243 .12069(14) .07753(12) .47583(18) .023(2) Uani ? ? 1.00000 ? ?
C244 .14305(15) .05945(13) .52531(18) .028(2) Uani ? ? 1.00000 ? ?
C2441 .11633(17) .03322(15) .5725(2) .040(3) Uani ? ? 1.00000 ? ?
C2442 .1196(2) .0565(2) .6333(2) .064(4) Uani ? ? 1.00000 ? ?
C2443 .06426(19) .02763(19) .5560(3) .063(4) Uani ? ? 1.00000 ? ?
C2444 .1387(2) -.01105(17) .5798(3) .061(4) Uani ? ? 1.00000 ? ?
C245 .19131(15) .06671(13) .53007(19) .029(2) Uani ? ? 1.00000 ? ?
C246 .21661(14) .08961(12) .48775(18) .023(2) Uani ? ? 1.00000 ? ?
S24 .27685(4) .10241(3) .50132(5) .0302(6) Uani ? ? 1.00000 ? ?
O10 -.1181(3) .2155(4) .1234(6) .131(10) Uani ? ? .50000 ? ?
O10' -.1108(5) .2566(6) .0908(10) .26(2) Uani ? ? .50000 ? ?
C10 -.0737(3) .2313(4) .1256(5) .201(11) Uani ? ? 1.00000 ? ?
N10 -.04224(15) .21908(17) .0884(2) .065(3) Uani ? ? 1.00000 ? ?
C101 .0050(2) .21694(19) .1080(3) .067(4) Uani ? ? 1.00000 ? ?
C102 -.0530(5) .2028(5) .0314(5) .233(14) Uani ? ? 1.00000 ? ?
O20 .2518(3) -.11127(19) .3664(3) .164(6) Uani ? ? 1.00000 ? ?
C20 .2389(3) -.0733(2) .3575(3) .092(5) Uani ? ? 1.00000 ? ?
N20 .22648(15) -.04651(14) .39925(19) .051(3) Uani ? ? 1.00000 ? ?
C201 .2098(2) -.00408(17) .3817(3) .060(4) Uani ? ? 1.00000 ? ?
C202 .2321(3) -.0546(3) .4602(3) .120(7) Uani ? ? 1.00000 ? ?
O30 .25000 .25001 .4104(3) .149(7) Uani ? ? 1.00000 ? ?
C30 .2552(5) .2235(3) .4590(6) .078(9) Uani ? ? .50000 ? ?
N30 .25002 .25001 .5113(3) .091(6) Uani ? ? 1.00000 ? ?
C301 .2443(4) .2140(4) .5640(5) .063(8) Uani ? ? .50000 ? ?
C302 .2507(4) .2868(4) .5207(8) .094(10) Uani ? ? .50000 ? ?
O40 .2434(4) .2669(2) .2289(4) .078(7) Uani ? ? .50000 ? ?
C40 .2465(4) .2983(3) .1909(4) .054(7) Uani ? ? .50000 ? ?
N40 .2145(3) .3314(2) .1943(3) .038(5) Uani ? ? .50000 ? ?
C401 .2148(5) .3626(4) .1472(6) .079(9) Uani ? ? .50000 ? ?
C402 .1929(6) .3237(6) .2491(9) .125(6) Uiso ? ? .50000 ? ?
O50 -.2373(7) .2291(5) .1622(7) .21(2) Uani ? ? .50000 ? ?
C50 -.2389(8) .2306(7) .0840(9) .18(3) Uani ? ? .50000 ? ?
N50 -.2800(7) .2230(6) .0562(10) .24(3) Uani ? ? .50000 ? ?
C501 -.3085(5) .1937(6) .0635(9) .129(15) Uani ? ? .50000 ? ?
C502 -.2843(11) .2449(15) .019(2) .46(6) Uani ? ? .50000 ? ?
O01 .3052(2) .1866(2) .3569(4) .061(5) Uani ? ? .50000 ? ?
O02 .2364(3) .1790(3) .1959(4) .073(6) Uani ? ? .50000 ? ?
O03 -.1909(6) .1706(6) .0720(7) .220(17) Uani ? ? .50000 ? ?
O04 -.1967(9) .1852(9) .0002(16) .40(4) Uani ? ? .50000 ? ?
H113 -.00547 .14084 .27758 .03200 Uiso ? ? 1.00000 ? ?
H1142a -.05920 .03792 .25675 .06600 Uiso ? ? 1.00000 ? ?
H1142b -.04199 .07975 .28795 .06600 Uiso ? ? 1.00000 ? ?
H1142c -.00692 .04238 .27597 .06600 Uiso ? ? 1.00000 ? ?
H1143a -.03682 .02102 .15263 .06600 Uiso ? ? 1.00000 ? ?
H1143b .01619 .02431 .16877 .06600 Uiso ? ? 1.00000 ? ?
H1143c -.00412 .05142 .11634 .06600 Uiso ? ? 1.00000 ? ?
H1144a -.09073 .08346 .17102 .05900 Uiso ? ? 1.00000 ? ?
H1144b -.05719 .11435 .13683 .05900 Uiso ? ? 1.00000 ? ?
H1144c -.07234 .12496 .20201 .05900 Uiso ? ? 1.00000 ? ?
H115 .06034 .08509 .13713 .03000 Uiso ? ? 1.00000 ? ?
H121 .09270 .25000 .22032 .04800 Uiso ? ? 1.00000 ? ?
H123 -.05506 .34196 .22295 .04200 Uiso ? ? 1.00000 ? ?
H1242a -.14578 .31047 .36719 .15200 Uiso ? ? .50000 ? ?
H1242b -.09930 .33575 .35720 .15200 Uiso ? ? .50000 ? ?
H1242c -.09778 .28894 .38161 .15200 Uiso ? ? .50000 ? ?
H1242'a -.14830 .33638 .34352 .06000 Uiso ? ? .50000 ? ?
H1242'b -.10742 .35773 .30818 .06000 Uiso ? ? .50000 ? ?
H1242'c -.09679 .33123 .36559 .06000 Uiso ? ? .50000 ? ?
H1243a -.16435 .24488 .30298 .07200 Uiso ? ? .50000 ? ?
H1243b -.11504 .22619 .31798 .07200 Uiso ? ? .50000 ? ?
H1243c -.13004 .23249 .25166 .07200 Uiso ? ? .50000 ? ?
H1243'a -.16085 .25896 .33820 .11500 Uiso ? ? .50000 ? ?
H1243'b -.11073 .25228 .36430 .11500 Uiso ? ? .50000 ? ?
H1243'c -.12564 .22841 .30620 .11500 Uiso ? ? .50000 ? ?
H1244a -.17178 .30404 .23705 .08300 Uiso ? ? .50000 ? ?
H1244b -.13264 .28105 .20053 .08300 Uiso ? ? .50000 ? ?
H1244c -.12829 .32981 .21493 .08300 Uiso ? ? .50000 ? ?
H1244'a -.17115 .31607 .26275 .08300 Uiso ? ? .50000 ? ?
H1244'b -.13825 .30112 .21124 .08300 Uiso ? ? .50000 ? ?
H1244'c -.12753 .34352 .24552 .08300 Uiso ? ? .50000 ? ?
H125 -.04370 .23229 .32013 .03900 Uiso ? ? 1.00000 ? ?
H131 .13653 .28552 .11249 .08600 Uiso ? ? 1.00000 ? ?
H133 .03453 .31645 -.05725 .04200 Uiso ? ? 1.00000 ? ?
H1342a -.05027 .40584 -.10002 .18100 Uiso ? ? 1.00000 ? ?
H1342b -.00064 .38496 -.09836 .18100 Uiso ? ? 1.00000 ? ?
H1342c -.01417 .41983 -.05156 .18100 Uiso ? ? 1.00000 ? ?
H1343a -.10990 .38850 -.02019 .11300 Uiso ? ? 1.00000 ? ?
H1343b -.07418 .40340 .02819 .11300 Uiso ? ? 1.00000 ? ?
H1343c -.09722 .35817 .03272 .11300 Uiso ? ? 1.00000 ? ?
H1344a -.08777 .32936 -.09157 .23800 Uiso ? ? 1.00000 ? ?
H1344b -.07373 .29970 -.03849 .23800 Uiso ? ? 1.00000 ? ?
H1344c -.03788 .30904 -.08935 .23800 Uiso ? ? 1.00000 ? ?
H135 -.02842 .36898 .08873 .04100 Uiso ? ? 1.00000 ? ?
H141 .13354 .22656 .13671 .05200 Uiso ? ? 1.00000 ? ?
H143 .09425 .10924 .01302 .03600 Uiso ? ? 1.00000 ? ?
H1442a .07145 .12163 -.18220 .07200 Uiso ? ? 1.00000 ? ?
H1442b .11638 .12530 -.14296 .07200 Uiso ? ? 1.00000 ? ?
H1442c .08951 .16659 -.16220 .07200 Uiso ? ? 1.00000 ? ?
H1443a -.00848 .13842 -.13697 .07000 Uiso ? ? 1.00000 ? ?
H1443b .01030 .18338 -.11811 .07000 Uiso ? ? 1.00000 ? ?
H1443c -.01187 .15304 -.07058 .07000 Uiso ? ? 1.00000 ? ?
H1444a .03311 .07165 -.10839 .07200 Uiso ? ? 1.00000 ? ?
H1444b .02948 .08444 -.04129 .07200 Uiso ? ? 1.00000 ? ?
H1444c .07808 .07322 -.06895 .07200 Uiso ? ? 1.00000 ? ?
H145 .07746 .21870 -.08364 .03600 Uiso ? ? 1.00000 ? ?
H211 .20740 .10590 .24420 .03700 Uiso ? ? 1.00000 ? ?
H213 .13684 -.01956 .21734 .03200 Uiso ? ? 1.00000 ? ?
H2142a .03263 -.08195 .25177 .06300 Uiso ? ? 1.00000 ? ?
H2142b .07200 -.06056 .21383 .06300 Uiso ? ? 1.00000 ? ?
H2142c .02735 -.03449 .23087 .06300 Uiso ? ? 1.00000 ? ?
H2143a .09401 -.10070 .33052 .06200 Uiso ? ? 1.00000 ? ?
H2143b .12483 -.06455 .35830 .06200 Uiso ? ? 1.00000 ? ?
H2143c .13249 -.07834 .29215 .06200 Uiso ? ? 1.00000 ? ?
H2144a .02055 -.06129 .35803 .06700 Uiso ? ? 1.00000 ? ?
H2144b .01415 -.01340 .33972 .06700 Uiso ? ? 1.00000 ? ?
H2144c .05124 -.02587 .38777 .06700 Uiso ? ? 1.00000 ? ?
H215 .07144 .03859 .35666 .03100 Uiso ? ? 1.00000 ? ?
H223 .34616 -.05729 .25758 .03400 Uiso ? ? 1.00000 ? ?
H2242a .29496 -.13712 .10240 .12700 Uiso ? ? 1.00000 ? ?
H2242b .31962 -.09251 .10096 .12700 Uiso ? ? 1.00000 ? ?
H2242c .26509 -.09530 .09915 .12700 Uiso ? ? 1.00000 ? ?
H2243a .33644 -.15685 .19465 .16700 Uiso ? ? 1.00000 ? ?
H2243b .33574 -.12695 .25039 .16700 Uiso ? ? 1.00000 ? ?
H2243c .36259 -.11296 .19302 .16700 Uiso ? ? 1.00000 ? ?
H2244a .24971 -.15947 .19275 .12200 Uiso ? ? 1.00000 ? ?
H2244b .22048 -.11736 .18769 .12200 Uiso ? ? 1.00000 ? ?
H2244c .24543 -.12885 .24748 .12200 Uiso ? ? 1.00000 ? ?
H225 .22909 -.04415 .15680 .03500 Uiso ? ? 1.00000 ? ?
H231 .29290 .07810 .33480 .04500 Uiso ? ? 1.00000 ? ?
H233 .32543 .03154 .54663 .03800 Uiso ? ? 1.00000 ? ?
H2342a .43318 -.02870 .59232 .10200 Uiso ? ? 1.00000 ? ?
H2342b .40147 .01187 .58733 .10200 Uiso ? ? 1.00000 ? ?
H2342c .44123 .00413 .54086 .10200 Uiso ? ? 1.00000 ? ?
H2343a .36180 -.07673 .59166 .09600 Uiso ? ? 1.00000 ? ?
H2343b .32466 -.07306 .54089 .09600 Uiso ? ? 1.00000 ? ?
H2343c .32970 -.03636 .58770 .09600 Uiso ? ? 1.00000 ? ?
H2344a .42520 -.08931 .51960 .09300 Uiso ? ? 1.00000 ? ?
H2344b .43453 -.05761 .46713 .09300 Uiso ? ? 1.00000 ? ?
H2344c .39001 -.08660 .46652 .09300 Uiso ? ? 1.00000 ? ?
H235 .38415 -.02681 .40234 .03500 Uiso ? ? 1.00000 ? ?
H241 .25000 .11700 .38060 .04400 Uiso ? ? 1.00000 ? ?
H243 .08677 .07441 .47205 .03200 Uiso ? ? 1.00000 ? ?
H2442a .10367 .04151 .66391 .09400 Uiso ? ? 1.00000 ? ?
H2442b .10640 .08523 .63028 .09400 Uiso ? ? 1.00000 ? ?
H2442c .15219 .06007 .64499 .09400 Uiso ? ? 1.00000 ? ?
H2443a .04808 .01115 .58637 .09200 Uiso ? ? 1.00000 ? ?
H2443b .06089 .01292 .51880 .09200 Uiso ? ? 1.00000 ? ?
H2443c .04892 .05506 .55306 .09200 Uiso ? ? 1.00000 ? ?
H2444a .12217 -.02764 .60913 .08600 Uiso ? ? 1.00000 ? ?
H2444b .17079 -.00850 .59185 .08600 Uiso ? ? 1.00000 ? ?
H2444c .13771 -.02649 .54247 .08600 Uiso ? ? 1.00000 ? ?
H245 .20784 .05511 .56440 .03800 Uiso ? ? 1.00000 ? ?
H10 -.06427 .24972 .15801 .23400 Uiso ? ? .50000 ? ?
H10' -.07353 .22452 .16853 .23400 Uiso ? ? .50000 ? ?
H101a .02502 .20807 .07520 .09800 Uiso ? ? 1.00000 ? ?
H101b .00812 .19597 .13918 .09800 Uiso ? ? 1.00000 ? ?
H101c .01533 .24399 .12200 .09800 Uiso ? ? 1.00000 ? ?
H102a -.04675 .17303 .02910 .29600 Uiso ? ? 1.00000 ? ?
H102b -.02914 .21638 .00267 .29600 Uiso ? ? 1.00000 ? ?
H102c -.08227 .21071 .01745 .29600 Uiso ? ? 1.00000 ? ?
H20 .23504 -.06424 .31515 .11600 Uiso ? ? 1.00000 ? ?
H201a .21059 -.00059 .33946 .08800 Uiso ? ? 1.00000 ? ?
H201b .22915 .01815 .39945 .08800 Uiso ? ? 1.00000 ? ?
H201c .17818 .00051 .39508 .08800 Uiso ? ? 1.00000 ? ?
H202a .25718 -.03640 .47614 .16900 Uiso ? ? 1.00000 ? ?
H202b .24048 -.08361 .46750 .16900 Uiso ? ? 1.00000 ? ?
H202c .20406 -.04782 .48218 .16900 Uiso ? ? 1.00000 ? ?
H30 .25863 .19266 .46691 .08600 Uiso ? ? .50000 ? ?
H301a .24569 .18632 .53753 .06600 Uiso ? ? .50000 ? ?
H301b .21479 .21602 .57736 .06600 Uiso ? ? .50000 ? ?
H301c .27011 .21374 .58711 .06600 Uiso ? ? .50000 ? ?
H302a .22397 .28957 .53909 .06600 Uiso ? ? .50000 ? ?
H302b .24765 .29393 .47663 .06600 Uiso ? ? .50000 ? ?
H302c .27849 .29048 .53382 .06600 Uiso ? ? .50000 ? ?
H40 .26890 .29633 .15937 .07000 Uiso ? ? .50000 ? ?
H401a .18191 .36843 .14001 .10900 Uiso ? ? .50000 ? ?
H401b .22790 .34880 .11420 .10900 Uiso ? ? .50000 ? ?
H401c .23266 .38728 .15902 .10900 Uiso ? ? .50000 ? ?
H402a .21434 .30681 .27534 .12400 Uiso ? ? .50000 ? ?
H402b .19056 .35608 .26480 .12400 Uiso ? ? .50000 ? ?
H402c .16463 .30892 .24661 .12400 Uiso ? ? .50000 ? ?
H50 -.20719 .23411 .07487 .25000 Uiso ? ? .50000 ? ?
H501a -.34088 .20135 .05242 .16200 Uiso ? ? .50000 ? ?
H501b -.30898 .18698 .11203 .18000 Uiso ? ? .50000 ? ?
H501c -.29661 .16595 .05092 .18000 Uiso ? ? .50000 ? ?
H502a -.27046 .27231 .00802 .50000 Uiso ? ? .50000 ? ?
H502b -.27429 .23144 -.02255 .50000 Uiso ? ? .50000 ? ?
H502c -.31974 .25101 .00310 .50000 Uiso ? ? .50000 ? ?

loop_
_atom_site_aniso_label
_atom_site_aniso_U_11
_atom_site_aniso_U_22
_atom_site_aniso_U_33
_atom_site_aniso_U_12
_atom_site_aniso_U_13
_atom_site_aniso_U_23
Cs1 .04063(17) .02755(14) .0473(2) -.00258(13) .00516(15) .00646(14)
Cs2 .0418(4) .0490(4) .0560(4) -.0106(3) .0041(3) .0027(3)
O111 .0397(19) .0316(16) .039(2) -.0145(14) .0138(15) -.0072(14)
C111 .024(2) .024(2) .023(2) .0019(17) -.0038(18) .0028(17)
C112 .022(2) .021(2) .018(2) .0060(16) -.0028(17) .0007(16)
C113 .019(2) .028(2) .021(2) .0053(16) -.0016(17) .0007(17)
C114 .021(2) .024(2) .023(2) -.0009(16) -.0033(18) .0016(17)
C1141 .027(2) .032(2) .031(3) -.0060(19) -.002(2) -.003(2)
C1142 .040(3) .047(3) .040(3) -.020(2) -.001(2) .005(2)
C1143 .040(3) .034(3) .054(3) -.010(2) -.005(2) -.010(2)
C1144 .023(2) .048(3) .041(3) -.004(2) -.004(2) -.003(2)
C115 .027(2) .023(2) .022(2) .0039(17) -.0058(18) -.0003(17)
C116 .020(2) .025(2) .017(2) .0051(16) .0001(17) .0050(16)
S11 .0241(5) .0279(5) .0218(6) .0085(4) .0026(4) .0049(4)
O121 .0389(19) .0266(16) .051(2) .0124(13) .0176(16) .0121(15)
C121 .030(2) .022(2) .021(2) .0046(17) .0025(18) -.0003(16)
C122 .041(3) .024(2) .019(2) .0069(19) .000(2) .0007(17)
C123 .041(3) .023(2) .034(3) .0101(19) -.013(2) -.0014(19)
C124 .026(2) .028(2) .048(3) .0020(18) -.007(2) -.003(2)
C1241 .028(3) .038(3) .085(4) .005(2) -.001(3) -.002(3)
C1242 .034(7) .22(2) .129(15) -.003(10) .024(9) -.098(14)
C1243 .020(5) .049(6) .128(11) .010(5) .020(6) .039(7)
C1244 .027(6) .121(11) .110(12) .021(7) -.022(7) -.064(9)
C1242' .044(6) .059(7) .053(7) .013(5) -.003(5) .001(5)
C1243' .054(8) .063(9) .200(19) .006(7) .057(10) .009(10)
C1244' .034(7) .095(10) .190(17) .008(7) .005(9) .084(11)
C125 .031(3) .021(2) .037(3) -.0025(18) -.001(2) .0008(19)
C126 .026(2) .019(2) .020(2) .0024(16) -.0018(18) -.0010(16)
S12 .0303(6) .0216(5) .0177(5) .0046(4) -.0015(4) .0004(4)
O131 .081(3) .099(3) .028(2) .067(2) -.017(2) -.014(2)
C131 .044(3) .026(2) .026(3) .012(2) -.001(2) .0035(18)
C132 .029(2) .018(2) .026(2) .0014(16) .0060(19) .0015(17)
C133 .034(3) .036(2) .024(2) .002(2) .001(2) -.006(2)
C134 .028(2) .042(3) .034(3) .008(2) -.005(2) -.010(2)
C1341 .042(3) .107(5) .040(3) .034(3) -.011(3) -.030(3)
C1342 .087(6) .237(10) .050(4) .088(6) -.002(4) .043(5)
C1343 .041(3) .120(5) .062(4) .038(3) -.014(3) -.032(4)
C1344 .078(5) .222(10) .181(9) .080(6) -.087(6) -.162(8)
C135 .031(3) .026(2) .034(3) .0017(18) .004(2) -.0048(19)
C136 .044(3) .021(2) .019(2) .0014(18) .005(2) .0007(17)
S13 .0596(8) .0208(5) .0217(6) .0085(5) .0050(6) .0012(4)
O141 .052(2) .0319(17) .0216(17) -.0027(14) -.0074(15) .0032(13)
C141 .021(2) .029(2) .022(2) .0033(17) .0038(17) .0018(18)
C142 .021(2) .028(2) .017(2) .0066(17) .0033(17) .0046(17)
C143 .022(2) .025(2) .028(2) .0053(17) .0049(18) .0027(18)
C144 .026(2) .031(2) .025(2) .0084(18) .0009(19) .0012(18)
C1441 .040(3) .034(2) .031(3) .008(2) -.011(2) -.003(2)
C1442 .062(4) .051(3) .031(3) .016(3) -.006(3) -.006(2)
C1443 .044(3) .045(3) .042(3) .010(2) -.017(2) -.003(2)
C1444 .053(3) .036(3) .050(3) .005(2) -.015(3) -.003(2)
C145 .030(2) .031(2) .021(2) .0117(18) -.0007(18) .0050(18)
C146 .026(2) .023(2) .023(2) .0053(17) .0047(18) .0064(17)
S14 .0320(6) .0272(6) .0248(6) .0044(4) .0075(5) .0066(4)
O211 .0243(15) .0216(14) .0285(16) -.0045(11) .0047(13) -.0018(12)
C211 .020(2) .0173(19) .022(2) .0010(15) -.0059(17) .0043(16)
C212 .019(2) .026(2) .018(2) .0049(16) -.0016(17) .0025(17)
C213 .025(2) .022(2) .026(2) .0018(17) -.0023(18) -.0010(17)
C214 .028(2) .023(2) .023(2) -.0025(17) -.0017(18) .0018(17)
C2141 .039(3) .021(2) .032(3) -.0070(18) .002(2) -.0004(18)
C2142 .054(3) .030(2) .042(3) -.019(2) -.006(2) .004(2)
C2143 .057(3) .023(2) .045(3) -.007(2) -.002(3) .007(2)
C2144 .054(3) .027(2) .054(3) -.016(2) .013(3) .003(2)
C215 .022(2) .027(2) .022(2) .0012(16) .0030(18) .0038(17)
C216 .021(2) .0173(18) .024(2) .0034(15) -.0038(17) .0001(16)
S21 .0217(5) .0196(5) .0224(5) .0032(4) -.0019(4) .0000(4)
O221 .0306(17) .0241(15) .0296(17) .0053(12) -.0035(13) -.0031(12)
C221 .025(2) .027(2) .016(2) .0025(17) .0022(17) .0026(17)
C222 .022(2) .036(2) .015(2) .0025(18) .0005(18) -.0014(17)
C223 .025(2) .032(2) .020(2) .0068(18) .0021(18) .0015(17)
C224 .030(2) .028(2) .023(2) .0013(18) .005(2) -.0016(18)
C2241 .031(3) .029(2) .039(3) .0025(18) -.000(2) -.003(2)
C2242 .158(7) .046(4) .063(5) .010(4) .022(5) -.021(3)
C2243 .090(5) .045(4) .221(10) .036(4) -.069(6) -.051(5)
C2244 .094(5) .041(3) .136(7) -.016(3) .048(5) -.014(4)
C225 .024(2) .032(2) .023(2) .0001(17) .0012(18) -.0039(18)
C226 .019(2) .029(2) .020(2) .0041(17) .0033(17) .0014(17)
S22 .0252(5) .0297(5) .0176(5) .0046(4) -.0011(4) .0016(4)
O231 .0312(17) .0374(17) .0228(17) .0099(13) -.0061(13) -.0061(13)
C231 .021(2) .027(2) .027(2) -.0002(17) -.0062(19) -.0027(17)
C232 .019(2) .029(2) .024(2) .0016(16) -.0014(18) -.0079(18)
C233 .024(2) .035(2) .021(2) -.0013(18) .0021(18) -.0040(18)
C234 .025(2) .030(2) .025(2) .0028(18) .0003(19) -.0019(18)
C2341 .043(3) .040(3) .026(3) .016(2) .003(2) .004(2)
C2342 .069(4) .067(4) .061(4) .018(3) -.033(3) .007(3)
C2343 .076(4) .058(4) .058(4) .019(3) .029(3) .023(3)
C2344 .081(4) .064(4) .036(3) .047(3) .007(3) .009(3)
C235 .019(2) .031(2) .027(2) .0031(17) .0014(18) -.0052(18)
C236 .020(2) .036(2) .021(2) -.0004(17) .0000(18) -.0031(18)
S23 .0218(5) .0406(6) .0211(6) .0037(5) -.0015(4) -.0041(5)
O241 .0216(15) .0309(16) .0309(17) .0001(12) .0014(13) .0045(13)
C241 .027(2) .019(2) .024(2) .0024(16) -.0007(18) -.0053(16)
C242 .023(2) .020(2) .019(2) .0049(16) -.0019(17) -.0025(16)
C243 .023(2) .023(2) .023(2) .0042(17) .0020(18) -.0016(17)
C244 .033(2) .029(2) .022(2) .0121(19) .004(2) .0010(18)
C2441 .041(3) .046(3) .034(3) .012(2) .005(2) .015(2)
C2442 .082(5) .076(4) .034(3) .016(3) .019(3) .010(3)
C2443 .041(3) .084(4) .065(4) .004(3) .017(3) .040(3)
C2444 .047(3) .054(3) .080(4) .011(3) .015(3) .035(3)
C245 .032(3) .034(2) .021(2) .0141(19) -.004(2) -.0014(18)
C246 .023(2) .026(2) .021(2) .0079(17) -.0036(18) -.0094(17)
S24 .0258(6) .0348(6) .0299(6) .0083(5) -.0079(5) -.0136(5)
O10 .049(6) .135(10) .209(14) .010(6) .025(7) -.022(9)
O10' .100(11) .231(17) .44(3) .090(11) -.069(15) -.16(2)
C10 .059(6) .343(16) .200(12) .046(8) -.012(7) -.171(12)
N10 .037(3) .109(4) .050(3) .022(3) -.005(2) -.021(3)
C101 .044(3) .071(4) .085(5) -.001(3) -.006(3) .016(3)
C102 .211(14) .40(2) .089(8) .057(13) -.062(9) -.079(11)
O20 .221(8) .114(5) .156(6) .092(5) .003(6) -.017(4)
C20 .115(6) .083(5) .078(5) .037(4) .023(5) -.002(4)
N20 .050(3) .061(3) .042(3) .013(2) -.000(2) -.012(2)
C201 .059(4) .052(3) .067(4) -.005(3) -.004(3) .001(3)
C202 .180(9) .123(7) .055(5) .037(6) -.031(5) .000(5)
O30 .262(11) .141(7) .045(4) -.135(7) .00000 .00000
C30 .122(12) .041(6) .070(9) -.032(7) .005(8) .021(6)
N30 .038(4) .186(9) .048(5) .007(5) .00000 .00000
C301 .058(8) .070(8) .060(8) .012(6) -.018(6) -.004(6)
C302 .053(8) .051(7) .179(16) .009(6) .051(9) .042(9)
O40 .090(7) .080(7) .064(5) -.007(6) -.022(5) .011(4)
C40 .080(9) .051(6) .031(6) .004(6) .008(6) .012(5)
N40 .034(4) .054(5) .025(4) -.018(4) -.007(3) .016(4)
C401 .126(12) .043(7) .067(9) -.039(7) -.037(8) .027(6)
O50 .17(2) .24(2) .236(16) -.124(19) -.038(14) .098(13)
C50 .11(2) .22(3) .19(2) -.08(2) .066(18) -.087(18)
N50 .25(3) .147(17) .33(3) .029(15) .08(2) .060(18)
C501 .079(12) .150(16) .158(18) -.050(11) .004(11) -.037(13)
C502 .22(4) .48(6) .68(9) .09(5) .24(5) .17(7)
O01 .039(4) .046(4) .098(6) -.009(3) -.003(4) .033(4)
O02 .076(6) .075(5) .068(6) -.040(5) -.016(5) .036(4)
O03 .191(16) .33(2) .137(13) -.152(15) .025(11) -.001(13)
O04 .28(3) .37(3) .55(5) -.07(2) .09(3) -.25(4)

loop_
_atom_type_symbol
_atom_type_description
_atom_type_oxidation_number
_atom_type_number_in_cell
_atom_type_scat_dispersion_real
_atom_type_scat_dispersion_imag
_atom_type_scat_source
C ? 0 724 .002 .002 'Int Tables Vol IV Tables 2.2B and 2.3.1'
H ? 0 984 0 0 'Int Tables Vol IV Tables 2.2B and 2.3.1'
Cs ? 0 12 -.644 2.119 'Int Tables Vol IV Tables 2.2B and 2.3.1'
N ? 0 28 .004 .003 'Int Tables Vol IV Tables 2.2B and 2.3.1'
O ? 0 108 .008 .006 'Int Tables Vol IV Tables 2.2B and 2.3.1'
S ? 0 64 .11 .124 'Int Tables Vol IV Tables 2.2B and 2.3.1'

loop_
_diffrn_attenuator_code
_diffrn_attenuator_scale
? ?

loop_
_geom_angle_atom_site_label_1
_geom_angle_atom_site_label_2
_geom_angle_atom_site_label_3
_geom_angle_site_symmetry_1
_geom_angle_site_symmetry_2
_geom_angle_site_symmetry_3
_geom_angle
_geom_angle_publ_flag
O111 Cs1 O211 . . . 67.80(7) ?
O111 Cs1 S21 . . . 84.12(6) ?
O111 Cs1 O241 . . . 124.91(7) ?
O111 Cs1 O30 . . . 153.76(9) ?
O111 Cs1 O40 . . . 76.99(17) ?
O111 Cs1 O01 . . . 134.88(14) ?
O111 Cs1 O02 . . . 62.64(15) ?
O111 Cs1 Cs1 . . 2 118.41(5) ?
O111 Cs1 Cs2 . . 2 67.09(5) ?
O111 Cs1 O40 . . 2 79.53(18) ?
O111 Cs1 O01 . . 2 105.28(14) ?
O211 Cs1 S21 . . . 53.44(5) ?
O211 Cs1 O241 . . . 58.97(7) ?
O211 Cs1 O30 . . . 132.48(5) ?
O211 Cs1 O40 . . . 104.66(14) ?
O211 Cs1 O01 . . . 86.47(12) ?
O211 Cs1 O02 . . . 54.08(14) ?
O211 Cs1 Cs1 . . 2 122.25(5) ?
O211 Cs1 Cs2 . . 2 129.57(5) ?
O211 Cs1 O40 . . 2 87.83(15) ?
O211 Cs1 O01 . . 2 167.47(15) ?
S21 Cs1 O241 . . . 53.83(5) ?
S21 Cs1 O30 . . . 120.66(9) ?
S21 Cs1 O40 . . . 155.82(14) ?
S21 Cs1 O01 . . . 110.20(11) ?
S21 Cs1 O02 . . . 107.04(14) ?
S21 Cs1 Cs1 . . 2 154.996(17) ?
S21 Cs1 Cs2 . . 2 139.16(2) ?
S21 Cs1 O40 . . 2 141.27(14) ?
S21 Cs1 O01 . . 2 137.98(13) ?
O241 Cs1 O30 . . . 80.15(7) ?
O241 Cs1 O40 . . . 127.97(17) ?
O241 Cs1 O01 . . . 56.67(12) ?
O241 Cs1 O02 . . . 94.51(15) ?
O241 Cs1 Cs1 . . 2 101.72(5) ?
O241 Cs1 Cs2 . . 2 166.26(5) ?
O241 Cs1 O40 . . 2 110.21(17) ?
O241 Cs1 O01 . . 2 129.63(15) ?
O30 Cs1 O40 . . . 80.89(18) ?
O30 Cs1 O01 . . . 48.80(13) ?
O30 Cs1 O02 . . . 112.39(16) ?
O30 Cs1 Cs1 . . 2 40.08(9) ?
O30 Cs1 Cs2 . . 2 87.15(6) ?
O30 Cs1 O40 . . 2 84.46(19) ?
O30 Cs1 O01 . . 2 51.17(13) ?
O40 Cs1 O01 . . . 74.6(2) ?
O40 Cs1 O02 . . . 50.6(2) ?
O40 Cs1 Cs1 . . 2 41.58(16) ?
O40 Cs1 Cs2 . . 2 43.59(16) ?
O40 Cs1 O40 . . 2 19.8(2) ?
O40 Cs1 O01 . . 2 63.0(2) ?
O01 Cs1 O02 . . . 72.2(2) ?
O01 Cs1 Cs1 . . 2 46.65(11) ?
O01 Cs1 Cs2 . . 2 110.64(11) ?
O01 Cs1 O40 . . 2 62.4(2) ?
O01 Cs1 O01 . . 2 92.07(16) ?
O02 Cs1 Cs1 . . 2 77.33(14) ?
O02 Cs1 Cs2 . . 2 85.44(14) ?
O02 Cs1 O40 . . 2 34.6(2) ?
O02 Cs1 O01 . . 2 113.7(2) ?
Cs1 Cs1 Cs2 2 . 2 64.819(10) ?
Cs1 Cs1 O40 2 . 2 45.18(16) ?
Cs1 Cs1 O01 2 . 2 50.68(11) ?
Cs2 Cs1 O40 2 . 2 62.93(15) ?
Cs2 Cs1 O01 2 . 2 39.99(14) ?
O40 Cs1 O01 2 . 2 80.5(2) ?
O221 Cs2 O01 . . . 84.45(13) ?
O221 Cs2 O02 . . . 76.85(16) ?
O221 Cs2 Cs1 . . 2 122.34(5) ?
O221 Cs2 O121 . . 2 162.50(8) ?
O221 Cs2 O131 . . 2 141.01(9) ?
O221 Cs2 O40 . . 2 102.92(16) ?
O221 Cs2 C40 . . 2 93.2(2) ?
O221 Cs2 N40 . . 2 85.2(3) ?
O221 Cs2 C401 . . 2 74.0(3) ?
O221 Cs2 C402 . . 2 93.7(9) ?
O221 Cs2 H401a . . 2 84.17(5) ?
O221 Cs2 H401c . . 2 54.14(5) ?
O221 Cs2 H402a . . 2 89.94(5) ?
O221 Cs2 H402b . . 2 46.45(6) ?
O221 Cs2 H402c . . 2 132.56(6) ?
O01 Cs2 O02 . . . 82.1(2) ?
O01 Cs2 Cs1 . . 2 42.86(12) ?
O01 Cs2 O121 . . 2 87.37(13) ?
O01 Cs2 O131 . . 2 133.66(14) ?
O01 Cs2 O40 . . 2 63.48(19) ?
O01 Cs2 C40 . . 2 81.4(2) ?
O01 Cs2 N40 . . 2 93.5(3) ?
O01 Cs2 C401 . . 2 126.5(4) ?
O01 Cs2 C402 . . 2 42.1(9) ?
O01 Cs2 H401a . . 2 150.79(13) ?
O01 Cs2 H401c . . 2 118.25(12) ?
O01 Cs2 H402a . . 2 35.89(13) ?
O01 Cs2 H402b . . 2 39.45(12) ?
O01 Cs2 H402c . . 2 52.63(13) ?
O02 Cs2 Cs1 . . 2 74.75(15) ?
O02 Cs2 O121 . . 2 117.31(16) ?
O02 Cs2 O131 . . 2 97.74(17) ?
O02 Cs2 O40 . . 2 34.0(2) ?
O02 Cs2 C40 . . 2 16.5(3) ?
O02 Cs2 N40 . . 2 13.5(3) ?
O02 Cs2 C401 . . 2 45.7(4) ?
O02 Cs2 C402 . . 2 45.0(9) ?
O02 Cs2 H401a . . 2 69.11(15) ?
O02 Cs2 H401c . . 2 48.50(15) ?
O02 Cs2 H402a . . 2 49.00(15) ?
O02 Cs2 H402b . . 2 67.37(15) ?
O02 Cs2 H402c . . 2 77.99(15) ?
Cs1 Cs2 O121 2 . 2 57.41(5) ?
Cs1 Cs2 O131 2 . 2 92.06(7) ?
Cs1 Cs2 O40 2 . 2 41.44(15) ?
Cs1 Cs2 C40 2 . 2 63.1(2) ?
Cs1 Cs2 N40 2 . 2 78.3(3) ?
Cs1 Cs2 C401 2 . 2 114.6(3) ?
Cs1 Cs2 C402 2 . 2 34.2(9) ?
Cs1 Cs2 H401a 2 . 2 128.06(2) ?
Cs1 Cs2 H401c 2 . 2 123.20(2) ?
Cs1 Cs2 H402a 2 . 2 35.162(12) ?
Cs1 Cs2 H402b 2 . 2 76.34(3) ?
Cs1 Cs2 H402c 2 . 2 10.40(2) ?
O121 Cs2 O131 2 . 2 51.38(9) ?
O121 Cs2 O40 2 . 2 87.09(16) ?
O121 Cs2 C40 2 . 2 100.8(2) ?
O121 Cs2 N40 2 . 2 110.8(3) ?
O121 Cs2 C401 2 . 2 123.0(3) ?
O121 Cs2 C402 2 . 2 90.5(9) ?
O121 Cs2 H401a 2 . 2 109.89(6) ?
O121 Cs2 H401c 2 . 2 142.71(6) ?
O121 Cs2 H402a 2 . 2 92.47(6) ?
O121 Cs2 H402b 2 . 2 126.80(7) ?
O121 Cs2 H402c 2 . 2 48.66(6) ?
O131 Cs2 O40 2 . 2 90.95(16) ?
O131 Cs2 C40 2 . 2 86.4(2) ?
O131 Cs2 N40 2 . 2 84.6(3) ?
O131 Cs2 C401 2 . 2 75.1(3) ?
O131 Cs2 C402 2 . 2 109.7(9) ?
O131 Cs2 H401a 2 . 2 58.52(7) ?
O131 Cs2 H401c 2 . 2 93.12(7) ?
O131 Cs2 H402a 2 . 2 115.83(8) ?
O131 Cs2 H402b 2 . 2 162.92(8) ?
O131 Cs2 H402c 2 . 2 81.80(8) ?
O40 Cs2 C40 2 . 2 21.9(2) ?
O40 Cs2 N40 2 . 2 37.1(3) ?
O40 Cs2 C401 2 . 2 74.3(3) ?
O40 Cs2 C402 2 . 2 21.8(9) ?
O40 Cs2 H401a 2 . 2 93.14(14) ?
O40 Cs2 H401c 2 . 2 81.93(15) ?
O40 Cs2 H402a 2 . 2 28.53(14) ?
O40 Cs2 H402b 2 . 2 72.04(15) ?
O40 Cs2 H402c 2 . 2 43.98(15) ?
C40 Cs2 N40 2 . 2 15.2(3) ?
C40 Cs2 C401 2 . 2 52.4(4) ?
C40 Cs2 C402 2 . 2 39.8(9) ?
C40 Cs2 H401a 2 . 2 72.5(2) ?
C40 Cs2 H401c 2 . 2 60.8(2) ?
C40 Cs2 H402a 2 . 2 45.6(2) ?
C40 Cs2 H402b 2 . 2 77.3(2) ?
C40 Cs2 H402c 2 . 2 64.4(2) ?
N40 Cs2 C401 2 . 2 37.5(4) ?
N40 Cs2 C402 2 . 2 53.4(9) ?
N40 Cs2 H401a 2 . 2 58.8(2) ?
N40 Cs2 H401c 2 . 2 46.1(3) ?
N40 Cs2 H402a 2 . 2 58.5(2) ?
N40 Cs2 H402b 2 . 2 80.8(2) ?
N40 Cs2 H402c 2 . 2 79.1(3) ?
C401 Cs2 C402 2 . 2 90.4(9) ?
C401 Cs2 H401a 2 . 2 24.4(3) ?
C401 Cs2 H401c 2 . 2 19.9(3) ?
C401 Cs2 H402a 2 . 2 94.7(3) ?
C401 Cs2 H402b 2 . 2 98.2(3) ?
C401 Cs2 H402c 2 . 2 113.1(3) ?
C402 Cs2 H401a 2 . 2 112.1(9) ?
C402 Cs2 H401c 2 . 2 92.1(9) ?
C402 Cs2 H402a 2 . 2 6.8(9) ?
C402 Cs2 H402b 2 . 2 54.1(9) ?
C402 Cs2 H402c 2 . 2 41.9(9) ?
H401a Cs2 H401c 2 . 2 36.184(11) ?
H401a Cs2 H402a 2 . 2 117.36(3) ?
H401a Cs2 H402b 2 . 2 119.37(5) ?
H401a Cs2 H402c 2 . 2 122.36(4) ?
H401c Cs2 H402a 2 . 2 94.45(2) ?
H401c Cs2 H402b 2 . 2 83.19(4) ?
H401c Cs2 H402c 2 . 2 125.20(4) ?
H402a Cs2 H402b 2 . 2 48.28(3) ?
H402a Cs2 H402c 2 . 2 43.98(2) ?
H402b Cs2 H402c 2 . 2 86.72(5) ?
Cs1 O111 C111 . . . 113.2(2) ?
O111 C111 C112 . . . 121.7(3) ?
O111 C111 C116 . . . 121.3(4) ?
C112 C111 C116 . . . 117.0(3) ?
C111 C112 C113 . . . 120.6(3) ?
C111 C112 S12 . . . 120.8(3) ?
C113 C112 S12 . . . 118.6(3) ?
C112 C113 C114 . . . 123.1(4) ?
C112 C113 H113 . . . 118.7(4) ?
C114 C113 H113 . . . 118.2(4) ?
C113 C114 C1141 . . . 121.0(4) ?
C113 C114 C115 . . . 116.0(3) ?
C1141 C114 C115 . . . 123.0(4) ?
C114 C1141 C1142 . . . 110.5(4) ?
C114 C1141 C1143 . . . 111.9(4) ?
C114 C1141 C1144 . . . 108.0(3) ?
C1142 C1141 C1143 . . . 108.3(4) ?
C1142 C1141 C1144 . . . 109.3(4) ?
C1143 C1141 C1144 . . . 108.8(4) ?
C1141 C1142 H1142a . . . 110.8(4) ?
C1141 C1142 H1142b . . . 110.8(4) ?
C1141 C1142 H1142c . . . 110.0(4) ?
H1142a C1142 H1142b . . . 109.2(5) ?
H1142a C1142 H1142c . . . 107.8(5) ?
H1142b C1142 H1142c . . . 108.1(5) ?
C1141 C1143 H1143a . . . 111.1(4) ?
C1141 C1143 H1143b . . . 110.9(4) ?
C1141 C1143 H1143c . . . 110.4(4) ?
H1143a C1143 H1143b . . . 108.6(4) ?
H1143a C1143 H1143c . . . 108.0(5) ?
H1143b C1143 H1143c . . . 107.7(5) ?
C1141 C1144 H1144a . . . 110.0(4) ?
C1141 C1144 H1144b . . . 110.1(4) ?
C1141 C1144 H1144c . . . 110.9(4) ?
H1144a C1144 H1144b . . . 107.7(4) ?
H1144a C1144 H1144c . . . 109.1(4) ?
H1144b C1144 H1144c . . . 109.1(5) ?
C114 C115 C116 . . . 122.6(4) ?
C114 C115 H115 . . . 118.8(4) ?
C116 C115 H115 . . . 118.6(4) ?
C111 C116 C115 . . . 120.3(4) ?
C111 C116 S11 . . . 120.5(3) ?
C115 C116 S11 . . . 119.2(3) ?
C116 S11 C142 . . . 101.06(18) ?
C121 O121 H121 . . . 109.6(3) ?
C121 O121 Cs2 . . 2 131.4(2) ?
H121 O121 Cs2 . . 2 118.3(2) ?
O121 C121 C122 . . . 120.4(4) ?
O121 C121 C126 . . . 122.1(3) ?
C122 C121 C126 . . . 117.4(4) ?
C121 C122 C123 . . . 120.7(4) ?
C121 C122 S13 . . . 119.7(3) ?
C123 C122 S13 . . . 119.4(3) ?
C122 C123 C124 . . . 122.6(4) ?
C122 C123 H123 . . . 118.9(4) ?
C124 C123 H123 . . . 118.4(4) ?
C123 C124 C1241 . . . 121.6(4) ?
C123 C124 C125 . . . 116.3(4) ?
C1241 C124 C125 . . . 122.0(4) ?
C124 C1241 C1242 . . . 109.5(6) ?
C124 C1241 C1243 . . . 107.9(5) ?
C124 C1241 C1244 . . . 108.4(6) ?
C124 C1241 C1242' . . . 107.7(5) ?
C124 C1241 C1243' . . . 115.5(6) ?
C124 C1241 C1244' . . . 113.2(7) ?
C1242 C1241 C1243 . . . 106.3(10) ?
C1242 C1241 C1244 . . . 132.1(9) ?
C1242 C1241 C1242' . . . 36.8(9) ?
C1242 C1241 C1243' . . . 72.2(10) ?
C1242 C1241 C1244' . . . 114.7(10) ?
C1243 C1241 C1244 . . . 88.5(7) ?
C1243 C1241 C1242' . . . 136.3(7) ?
C1243 C1241 C1243' . . . 34.5(8) ?
C1243 C1241 C1244' . . . 104.7(8) ?
C1244 C1241 C1242' . . . 103.5(7) ?
C1244 C1241 C1243' . . . 115.1(8) ?
C1244 C1241 C1244' . . . 20.1(8) ?
C1242' C1241 C1243' . . . 105.7(8) ?
C1242' C1241 C1244' . . . 83.5(8) ?
C1243' C1241 C1244' . . . 124.2(8) ?
C1241 C1242 C1242' . . . 79.8(13) ?
C1241 C1242 C1243' . . . 54.8(9) ?
C1241 C1242 H1242a . . . 113.8(13) ?
C1241 C1242 H1242b . . . 111.6(14) ?
C1241 C1242 H1242c . . . 113.6(16) ?
C1241 C1242 H1242'a . . . 97.2(11) ?
C1241 C1242 H1242'c . . . 121.4(15) ?
C1242' C1242 C1243' . . . 128.7(17) ?
C1242' C1242 H1242a . . . 90.4(15) ?
C1242' C1242 H1242b . . . 45.1(11) ?
C1242' C1242 H1242c . . . 150(2) ?
C1242' C1242 H1242'a . . . 45.2(9) ?
C1242' C1242 H1242'c . . . 59.4(13) ?
C1243' C1242 H1242a . . . 88.0(12) ?
C1243' C1242 H1242b . . . 164.9(16) ?
C1243' C1242 H1242c . . . 77.5(13) ?
C1243' C1242 H1242'a . . . 112.9(10) ?
C1243' C1242 H1242'c . . . 163.6(14) ?
H1242a C1242 H1242b . . . 104.8(17) ?
H1242a C1242 H1242c . . . 106.6(17) ?
H1242a C1242 H1242'a . . . 45.2(7) ?
H1242a C1242 H1242'c . . . 107.0(18) ?
H1242b C1242 H1242c . . . 105.7(15) ?
H1242b C1242 H1242'a . . . 72.9(12) ?
H1242b C1242 H1242'c . . . 14.3(3) ?
H1242c C1242 H1242'a . . . 146.4(17) ?
H1242c C1242 H1242'c . . . 91.6(13) ?
H1242'a C1242 H1242'c . . . 83.0(14) ?
C1241 C1243 C1243' . . . 68.1(11) ?
C1241 C1243 H1243a . . . 112.6(9) ?
C1241 C1243 H1243b . . . 110.9(9) ?
C1241 C1243 H1243c . . . 109.7(10) ?
C1241 C1243 H1243'a . . . 86.9(6) ?
C1241 C1243 H1243'c . . . 128.9(13) ?
C1243' C1243 H1243a . . . 81.6(13) ?
C1243' C1243 H1243b . . . 66.7(12) ?
C1243' C1243 H1243c . . . 170.4(14) ?
C1243' C1243 H1243'a . . . 41.7(10) ?
C1243' C1243 H1243'c . . . 78.2(16) ?
H1243a C1243 H1243b . . . 109.1(12) ?
H1243a C1243 H1243c . . . 107.6(11) ?
H1243a C1243 H1243'a . . . 40.3(5) ?
H1243a C1243 H1243'c . . . 98.5(13) ?
H1243b C1243 H1243c . . . 106.7(10) ?
H1243b C1243 H1243'a . . . 91.9(10) ?
H1243b C1243 H1243'c . . . 17.9(4) ?
H1243c C1243 H1243'a . . . 147.7(9) ?
H1243c C1243 H1243'c . . . 97.3(13) ?
H1243'a C1243 H1243'c . . . 92.7(13) ?
C1241 C1244 C1244' . . . 68(2) ?
C1241 C1244 H1244a . . . 120.2(13) ?
C1241 C1244 H1244b . . . 113.0(10) ?
C1241 C1244 H1244c . . . 110.6(10) ?
C1241 C1244 H1244'a . . . 92.8(9) ?
C1241 C1244 H1244'b . . . 140.9(16) ?
C1241 C1244 H1244'c . . . 85.0(7) ?
C1244' C1244 H1244a . . . 89(2) ?
C1244' C1244 H1244b . . . 159(3) ?
C1244' C1244 H1244c . . . 64(2) ?
C1244' C1244 H1244'a . . . 55.8(17) ?
C1244' C1244 H1244'b . . . 127(3) ?
C1244' C1244 H1244'c . . . 28(2) ?
H1244a C1244 H1244b . . . 107.3(13) ?
H1244a C1244 H1244c . . . 104.7(12) ?
H1244a C1244 H1244'a . . . 35.2(5) ?
H1244a C1244 H1244'b . . . 97.6(16) ?
H1244a C1244 H1244'c . . . 98.6(11) ?
H1244b C1244 H1244c . . . 98.6(12) ?
H1244b C1244 H1244'a . . . 142.2(12) ?
H1244b C1244 H1244'b . . . 39.2(11) ?
H1244b C1244 H1244'c . . . 132.7(12) ?
H1244c C1244 H1244'a . . . 97.4(11) ?
H1244c C1244 H1244'b . . . 64.1(14) ?
H1244c C1244 H1244'c . . . 35.6(5) ?
H1244'a C1244 H1244'b . . . 126.0(17) ?
H1244'a C1244 H1244'c . . . 74.2(8) ?
H1244'b C1244 H1244'c . . . 99.6(17) ?
C1241 C1242' C1242 . . . 63.5(12) ?
C1241 C1242' H1242a . . . 86.6(6) ?
C1241 C1242' H1242b . . . 115.0(10) ?
C1241 C1242' H1242'a . . . 108.2(8) ?
C1241 C1242' H1242'b . . . 109.2(9) ?
C1241 C1242' H1242'c . . . 108.3(9) ?
C1242 C1242' H1242a . . . 44.8(9) ?
C1242 C1242' H1242b . . . 68.3(13) ?
C1242 C1242' H1242'a . . . 89.0(12) ?
C1242 C1242' H1242'b . . . 160.6(15) ?
C1242 C1242' H1242'c . . . 58.3(12) ?
H1242a C1242' H1242b . . . 88.3(9) ?
H1242a C1242' H1242'a . . . 44.3(4) ?
H1242a C1242' H1242'b . . . 154.4(11) ?
H1242a C1242' H1242'c . . . 80.1(7) ?
H1242b C1242' H1242'a . . . 111.8(12) ?
H1242b C1242' H1242'b . . . 102.1(11) ?
H1242b C1242' H1242'c . . . 10.1(2) ?
H1242'a C1242' H1242'b . . . 110.3(11) ?
H1242'a C1242' H1242'c . . . 108.7(10) ?
H1242'b C1242' H1242'c . . . 112.0(11) ?
C1241 C1243' C1242 . . . 53.0(8) ?
C1241 C1243' C1243 . . . 77.4(13) ?
C1241 C1243' H1243a . . . 102.8(12) ?
C1241 C1243' H1243b . . . 112.6(13) ?
C1241 C1243' H1243'a . . . 112.3(12) ?
C1241 C1243' H1243'b . . . 110.8(11) ?
C1241 C1243' H1243'c . . . 107.6(14) ?
C1242 C1243' C1243 . . . 129.8(16) ?
C1242 C1243' H1243a . . . 127.4(11) ?
C1242 C1243' H1243b . . . 142.7(12) ?
C1242 C1243' H1243'a . . . 94.5(11) ?
C1242 C1243' H1243'b . . . 73.3(11) ?
C1242 C1243' H1243'c . . . 156.0(14) ?
C1243 C1243' H1243a . . . 50.6(10) ?
C1243 C1243' H1243b . . . 59.0(11) ?
C1243 C1243' H1243'a . . . 97.8(15) ?
C1243 C1243' H1243'b . . . 141.4(17) ?
C1243 C1243' H1243'c . . . 38.6(9) ?
H1243a C1243' H1243b . . . 87.4(11) ?
H1243a C1243' H1243'a . . . 47.7(6) ?
H1243a C1243' H1243'b . . . 146.0(15) ?
H1243a C1243' H1243'c . . . 65.9(9) ?
H1243b C1243' H1243'a . . . 121.7(14) ?
H1243b C1243' H1243'b . . . 84.0(11) ?
H1243b C1243' H1243'c . . . 23.1(3) ?
H1243'a C1243' H1243'b . . . 112.0(18) ?
H1243'a C1243' H1243'c . . . 107.2(13) ?
H1243'b C1243' H1243'c . . . 106.6(13) ?
C1241 C1244' C1244 . . . 92(2) ?
C1241 C1244' H1244a . . . 120.3(12) ?
C1241 C1244' H1244c . . . 129.2(11) ?
C1241 C1244' H1244'a . . . 109.6(14) ?
C1241 C1244' H1244'b . . . 111.4(12) ?
C1241 C1244' H1244'c . . . 111.4(12) ?
C1244 C1244' H1244a . . . 60.9(17) ?
C1244 C1244' H1244c . . . 86(3) ?
C1244 C1244' H1244'a . . . 98(2) ?
C1244 C1244' H1244'b . . . 26.2(19) ?
C1244 C1244' H1244'c . . . 136(3) ?
H1244a C1244' H1244c . . . 102.7(15) ?
H1244a C1244' H1244'a . . . 39.0(5) ?
H1244a C1244' H1244'b . . . 67.7(10) ?
H1244a C1244' H1244'c . . . 124.7(14) ?
H1244c C1244' H1244'a . . . 121.0(15) ?
H1244c C1244' H1244'b . . . 59.9(11) ?
H1244c C1244' H1244'c . . . 50.9(8) ?
H1244'a C1244' H1244'b . . . 106.6(13) ?
H1244'a C1244' H1244'c . . . 107.0(13) ?
H1244'b C1244' H1244'c . . . 110.7(17) ?
C124 C125 C126 . . . 122.1(4) ?
C124 C125 H125 . . . 118.5(4) ?
C126 C125 H125 . . . 119.4(4) ?
C121 C126 C125 . . . 120.9(4) ?
C121 C126 S12 . . . 120.3(3) ?
C125 C126 S12 . . . 118.7(3) ?
C112 S12 C126 . . . 101.25(18) ?
C131 O131 H131 . . . 134.1(4) ?
C131 O131 Cs2 . . 2 136.6(3) ?
H131 O131 Cs2 . . 2 89.1(2) ?
O131 C131 C132 . . . 121.4(4) ?
O131 C131 C136 . . . 120.1(4) ?
C132 C131 C136 . . . 118.5(4) ?
C131 C132 C133 . . . 120.4(4) ?
C131 C132 S14 . . . 120.6(3) ?
C133 C132 S14 . . . 119.0(3) ?
C132 C133 C134 . . . 121.5(4) ?
C132 C133 H133 . . . 119.1(4) ?
C134 C133 H133 . . . 119.4(4) ?
C133 C134 C1341 . . . 120.3(4) ?
C133 C134 C135 . . . 117.1(4) ?
C1341 C134 C135 . . . 122.5(4) ?
C134 C1341 C1342 . . . 108.7(5) ?
C134 C1341 C1343 . . . 112.4(4) ?
C134 C1341 C1344 . . . 109.5(5) ?
C1342 C1341 C1343 . . . 108.1(6) ?
C1342 C1341 C1344 . . . 109.9(6) ?
C1343 C1341 C1344 . . . 108.1(5) ?
C1341 C1342 H1342a . . . 115.1(7) ?
C1341 C1342 H1342b . . . 114.6(8) ?
C1341 C1342 H1342c . . . 112.3(6) ?
H1342a C1342 H1342b . . . 106.3(6) ?
H1342a C1342 H1342c . . . 103.8(9) ?
H1342b C1342 H1342c . . . 103.4(7) ?
C1341 C1343 H1343a . . . 111.6(5) ?
C1341 C1343 H1343b . . . 109.5(5) ?
C1341 C1343 H1343c . . . 110.4(6) ?
H1343a C1343 H1343b . . . 107.3(6) ?
H1343a C1343 H1343c . . . 110.2(6) ?
H1343b C1343 H1343c . . . 107.7(6) ?
C1341 C1344 H1344a . . . 111.6(9) ?
C1341 C1344 H1344b . . . 108.7(8) ?
C1341 C1344 H1344c . . . 108.7(7) ?
H1344a C1344 H1344b . . . 111.2(8) ?
H1344a C1344 H1344c . . . 109.2(10) ?
H1344b C1344 H1344c . . . 107.3(10) ?
C134 C135 C136 . . . 122.4(4) ?
C134 C135 H135 . . . 119.0(4) ?
C136 C135 H135 . . . 118.6(4) ?
C131 C136 C135 . . . 120.1(4) ?
C131 C136 S13 . . . 121.0(3) ?
C135 C136 S13 . . . 118.8(3) ?
C122 S13 C136 . . . 103.86(19) ?
C141 O141 H141 . . . 120.0(3) ?
O141 C141 C142 . . . 120.7(3) ?
O141 C141 C146 . . . 120.5(3) ?
C142 C141 C146 . . . 118.8(4) ?
S11 C142 C141 . . . 121.0(3) ?
S11 C142 C143 . . . 119.0(3) ?
C141 C142 C143 . . . 120.0(4) ?
C142 C143 C144 . . . 122.2(4) ?
C142 C143 H143 . . . 118.7(4) ?
C144 C143 H143 . . . 119.1(4) ?
C143 C144 C1441 . . . 122.2(4) ?
C143 C144 C145 . . . 116.3(4) ?
C1441 C144 C145 . . . 121.5(4) ?
C144 C1441 C1442 . . . 108.6(4) ?
C144 C1441 C1443 . . . 110.2(4) ?
C144 C1441 C1444 . . . 112.3(4) ?
C1442 C1441 C1443 . . . 109.1(4) ?
C1442 C1441 C1444 . . . 108.9(4) ?
C1443 C1441 C1444 . . . 107.7(4) ?
C1441 C1442 H1442a . . . 110.9(5) ?
C1441 C1442 H1442b . . . 110.6(4) ?
C1441 C1442 H1442c . . . 110.3(4) ?
H1442a C1442 H1442b . . . 108.3(5) ?
H1442a C1442 H1442c . . . 108.1(5) ?
H1442b C1442 H1442c . . . 108.5(5) ?
C1441 C1443 H1443a . . . 111.1(4) ?
C1441 C1443 H1443b . . . 110.3(4) ?
C1441 C1443 H1443c . . . 110.3(4) ?
H1443a C1443 H1443b . . . 108.5(5) ?
H1443a C1443 H1443c . . . 108.3(5) ?
H1443b C1443 H1443c . . . 108.1(5) ?
C1441 C1444 H1444a . . . 110.6(4) ?
C1441 C1444 H1444b . . . 110.2(4) ?
C1441 C1444 H1444c . . . 110.7(4) ?
H1444a C1444 H1444b . . . 107.9(5) ?
H1444a C1444 H1444c . . . 108.7(5) ?
H1444b C1444 H1444c . . . 108.8(5) ?
C144 C145 C146 . . . 123.1(4) ?
C144 C145 H145 . . . 118.3(4) ?
C146 C145 H145 . . . 118.5(4) ?
C141 C146 C145 . . . 119.5(4) ?
C141 C146 S14 . . . 120.5(3) ?
C145 C146 S14 . . . 119.9(3) ?
C132 S14 C146 . . . 102.91(18) ?
Cs1 O211 C211 . . . 135.0(2) ?
Cs1 O211 H211 . . . 115.80(19) ?
C211 O211 H211 . . . 107.3(3) ?
O211 C211 C212 . . . 121.9(3) ?
O211 C211 C216 . . . 119.9(3) ?
C212 C211 C216 . . . 118.2(3) ?
C211 C212 C213 . . . 120.3(4) ?
C211 C212 S22 . . . 120.1(3) ?
C213 C212 S22 . . . 119.6(3) ?
C212 C213 C214 . . . 122.1(4) ?
C212 C213 H213 . . . 118.5(4) ?
C214 C213 H213 . . . 119.4(4) ?
C213 C214 C2141 . . . 120.4(3) ?
C213 C214 C215 . . . 116.8(4) ?
C2141 C214 C215 . . . 122.8(4) ?
C214 C2141 C2142 . . . 110.0(4) ?
C214 C2141 C2143 . . . 108.2(4) ?
C214 C2141 C2144 . . . 111.7(3) ?
C2142 C2141 C2143 . . . 109.9(3) ?
C2142 C2141 C2144 . . . 108.7(4) ?
C2143 C2141 C2144 . . . 108.3(4) ?
C2141 C2142 H2142a . . . 110.4(4) ?
C2141 C2142 H2142b . . . 110.4(4) ?
C2141 C2142 H2142c . . . 110.1(4) ?
H2142a C2142 H2142b . . . 108.9(4) ?
H2142a C2142 H2142c . . . 108.1(5) ?
H2142b C2142 H2142c . . . 108.9(5) ?
C2141 C2143 H2143a . . . 110.4(4) ?
C2141 C2143 H2143b . . . 110.7(4) ?
C2141 C2143 H2143c . . . 109.3(4) ?
H2143a C2143 H2143b . . . 109.4(5) ?
H2143a C2143 H2143c . . . 108.3(4) ?
H2143b C2143 H2143c . . . 108.7(5) ?
C2141 C2144 H2144a . . . 110.9(4) ?
C2141 C2144 H2144b . . . 110.8(4) ?
C2141 C2144 H2144c . . . 110.2(4) ?
H2144a C2144 H2144b . . . 109.0(5) ?
H2144a C2144 H2144c . . . 107.9(5) ?
H2144b C2144 H2144c . . . 108.0(5) ?
C214 C215 C216 . . . 122.4(4) ?
C214 C215 H215 . . . 118.7(4) ?
C216 C215 H215 . . . 118.8(4) ?
C211 C216 C215 . . . 120.1(3) ?
C211 C216 S21 . . . 121.6(3) ?
C215 C216 S21 . . . 118.3(3) ?
Cs1 S21 C216 . . . 109.61(13) ?
Cs1 S21 C242 . . . 102.08(12) ?
C216 S21 C242 . . . 99.87(17) ?
Cs2 O221 C221 . . . 124.4(2) ?
O221 C221 C222 . . . 122.5(3) ?
O221 C221 C226 . . . 119.8(3) ?
C222 C221 C226 . . . 117.7(3) ?
C221 C222 C223 . . . 120.0(4) ?
C221 C222 S23 . . . 120.3(3) ?
C223 C222 S23 . . . 119.4(3) ?
C222 C223 C224 . . . 122.5(4) ?
C222 C223 H223 . . . 119.1(4) ?
C224 C223 H223 . . . 118.4(4) ?
C223 C224 C2241 . . . 122.5(4) ?
C223 C224 C225 . . . 116.6(4) ?
C2241 C224 C225 . . . 120.9(4) ?
C224 C2241 C2242 . . . 109.7(4) ?
C224 C2241 C2243 . . . 112.4(4) ?
C224 C2241 C2244 . . . 109.6(4) ?
C2242 C2241 C2243 . . . 106.6(5) ?
C2242 C2241 C2244 . . . 106.6(5) ?
C2243 C2241 C2244 . . . 111.8(5) ?
C2241 C2242 H2242a . . . 111.4(5) ?
C2241 C2242 H2242b . . . 109.9(6) ?
C2241 C2242 H2242c . . . 111.2(6) ?
H2242a C2242 H2242b . . . 107.7(7) ?
H2242a C2242 H2242c . . . 109.0(7) ?
H2242b C2242 H2242c . . . 107.5(6) ?
C2241 C2243 H2243a . . . 111.4(7) ?
C2241 C2243 H2243b . . . 109.0(7) ?
C2241 C2243 H2243c . . . 112.6(7) ?
H2243a C2243 H2243b . . . 105.5(7) ?
H2243a C2243 H2243c . . . 110.6(8) ?
H2243b C2243 H2243c . . . 107.4(8) ?
C2241 C2244 H2244a . . . 111.3(6) ?
C2241 C2244 H2244b . . . 110.9(6) ?
C2241 C2244 H2244c . . . 109.9(6) ?
H2244a C2244 H2244b . . . 109.2(7) ?
H2244a C2244 H2244c . . . 107.9(6) ?
H2244b C2244 H2244c . . . 107.4(7) ?
C224 C225 C226 . . . 122.1(4) ?
C224 C225 H225 . . . 118.2(4) ?
C226 C225 H225 . . . 119.7(4) ?
C221 C226 C225 . . . 121.0(4) ?
C221 C226 S22 . . . 119.4(3) ?
C225 C226 S22 . . . 119.5(3) ?
C212 S22 C226 . . . 100.42(18) ?
C231 O231 H231 . . . 109.4(3) ?
C231 O231 H241 . . . 129.3(3) ?
H231 O231 H241 . . . 107.1(2) ?
O231 C231 C232 . . . 121.3(3) ?
O231 C231 C236 . . . 122.3(4) ?
C232 C231 C236 . . . 116.4(4) ?
C231 C232 C233 . . . 121.4(4) ?
C231 C232 S24 . . . 120.8(3) ?
C233 C232 S24 . . . 117.6(3) ?
C232 C233 C234 . . . 122.3(4) ?
C232 C233 H233 . . . 119.1(4) ?
C234 C233 H233 . . . 118.6(4) ?
C233 C234 C2341 . . . 120.3(4) ?
C233 C234 C235 . . . 116.0(4) ?
C2341 C234 C235 . . . 123.6(4) ?
C234 C2341 C2342 . . . 108.8(4) ?
C234 C2341 C2343 . . . 110.6(4) ?
C234 C2341 C2344 . . . 112.4(4) ?
C2342 C2341 C2343 . . . 108.4(4) ?
C2342 C2341 C2344 . . . 109.0(4) ?
C2343 C2341 C2344 . . . 107.5(4) ?
C2341 C2342 H2342a . . . 111.1(5) ?
C2341 C2342 H2342b . . . 111.4(5) ?
C2341 C2342 H2342c . . . 110.9(5) ?
H2342a C2342 H2342b . . . 107.8(6) ?
H2342a C2342 H2342c . . . 107.7(6) ?
H2342b C2342 H2342c . . . 107.7(6) ?
C2341 C2343 H2343a . . . 111.0(5) ?
C2341 C2343 H2343b . . . 110.8(5) ?
C2341 C2343 H2343c . . . 111.0(5) ?
H2343a C2343 H2343b . . . 108.2(5) ?
H2343a C2343 H2343c . . . 107.9(6) ?
H2343b C2343 H2343c . . . 107.8(6) ?
C2341 C2344 H2344a . . . 110.6(5) ?
C2341 C2344 H2344b . . . 110.0(5) ?
C2341 C2344 H2344c . . . 111.4(5) ?
H2344a C2344 H2344b . . . 107.1(6) ?
H2344a C2344 H2344c . . . 109.1(5) ?
H2344b C2344 H2344c . . . 108.5(5) ?
C234 C235 C236 . . . 122.7(4) ?
C234 C235 H235 . . . 118.9(4) ?
C236 C235 H235 . . . 118.4(4) ?
C231 C236 C235 . . . 121.0(4) ?
C231 C236 S23 . . . 120.8(3) ?
C235 C236 S23 . . . 117.4(3) ?
C222 S23 C236 . . . 105.83(19) ?
Cs1 O241 C241 . . . 127.2(2) ?
Cs1 O241 H241 . . . 113.10(18) ?
C241 O241 H241 . . . 119.7(3) ?
O241 C241 C242 . . . 119.6(3) ?
O241 C241 C246 . . . 122.1(3) ?
C242 C241 C246 . . . 118.4(4) ?
S21 C242 C241 . . . 121.1(3) ?
S21 C242 C243 . . . 119.0(3) ?
C241 C242 C243 . . . 119.9(4) ?
C242 C243 C244 . . . 122.5(4) ?
C242 C243 H243 . . . 118.8(4) ?
C244 C243 H243 . . . 118.7(4) ?
C243 C244 C2441 . . . 122.3(4) ?
C243 C244 C245 . . . 116.4(4) ?
C2441 C244 C245 . . . 121.4(4) ?
C244 C2441 C2442 . . . 109.0(4) ?
C244 C2441 C2443 . . . 111.8(4) ?
C244 C2441 C2444 . . . 110.2(4) ?
C2442 C2441 C2443 . . . 108.9(4) ?
C2442 C2441 C2444 . . . 107.7(4) ?
C2443 C2441 C2444 . . . 109.1(4) ?
C2441 C2442 H2442a . . . 112.1(5) ?
C2441 C2442 H2442b . . . 110.4(5) ?
C2441 C2442 H2442c . . . 110.5(5) ?
H2442a C2442 H2442b . . . 108.5(6) ?
H2442a C2442 H2442c . . . 108.6(6) ?
H2442b C2442 H2442c . . . 106.5(6) ?
C2441 C2443 H2443a . . . 110.5(5) ?
C2441 C2443 H2443b . . . 111.2(5) ?
C2441 C2443 H2443c . . . 110.7(5) ?
H2443a C2443 H2443b . . . 108.1(6) ?
H2443a C2443 H2443c . . . 107.6(5) ?
H2443b C2443 H2443c . . . 108.7(6) ?
C2441 C2444 H2444a . . . 110.7(5) ?
C2441 C2444 H2444b . . . 110.8(5) ?
C2441 C2444 H2444c . . . 110.1(5) ?
H2444a C2444 H2444b . . . 108.8(6) ?
H2444a C2444 H2444c . . . 108.0(5) ?
H2444b C2444 H2444c . . . 108.4(5) ?
C244 C245 C246 . . . 122.8(4) ?
C244 C245 H245 . . . 118.5(4) ?
C246 C245 H245 . . . 118.6(4) ?
C241 C246 C245 . . . 120.0(4) ?
C241 C246 S24 . . . 120.0(3) ?
C245 C246 S24 . . . 119.8(3) ?
C232 S24 C246 . . . 104.50(18) ?
O10' O10 C10 . . . 65.0(9) ?
O10 O10' C10 . . . 53.4(9) ?
O10 C10 O10' . . . 61.6(9) ?
O10 C10 N10 . . . 121.5(11) ?
O10 C10 H10 . . . 120.2(11) ?
O10 C10 H10' . . . 87.9(10) ?
O10' C10 N10 . . . 107.7(11) ?
O10' C10 H10 . . . 105.5(13) ?
O10' C10 H10' . . . 127.6(12) ?
N10 C10 H10 . . . 118.0(8) ?
N10 C10 H10' . . . 124.6(10) ?
H10 C10 H10' . . . 52.4(6) ?
C10 N10 C101 . . . 118.5(6) ?
C10 N10 C102 . . . 122.9(8) ?
C101 N10 C102 . . . 118.1(7) ?
N10 C101 H101a . . . 109.7(6) ?
N10 C101 H101b . . . 110.2(5) ?
N10 C101 H101c . . . 110.9(5) ?
H101a C101 H101b . . . 107.6(6) ?
H101a C101 H101c . . . 108.8(6) ?
H101b C101 H101c . . . 109.7(6) ?
N10 C102 H102a . . . 111.1(11) ?
N10 C102 H102b . . . 106.0(11) ?
N10 C102 H102c . . . 114.1(12) ?
H102a C102 H102b . . . 104.2(12) ?
H102a C102 H102c . . . 114.4(15) ?
H102b C102 H102c . . . 106.1(12) ?
O20 C20 N20 . . . 124.7(7) ?
O20 C20 H20 . . . 116.8(7) ?
N20 C20 H20 . . . 118.2(6) ?
C20 N20 C201 . . . 118.4(5) ?
C20 N20 C202 . . . 123.7(6) ?
C201 N20 C202 . . . 117.6(5) ?
N20 C201 H201a . . . 111.3(5) ?
N20 C201 H201b . . . 110.7(5) ?
N20 C201 H201c . . . 110.9(5) ?
H201a C201 H201b . . . 108.2(5) ?
H201a C201 H201c . . . 108.2(6) ?
H201b C201 H201c . . . 107.4(5) ?
N20 C202 H202a . . . 109.7(7) ?
N20 C202 H202b . . . 111.7(7) ?
N20 C202 H202c . . . 111.5(8) ?
H202a C202 H202b . . . 107.7(9) ?
H202a C202 H202c . . . 107.0(7) ?
H202b C202 H202c . . . 109.2(8) ?
Cs1 O30 C30 . . . 108.3(5) ?
Cs1 O30 Cs1 . . 2 99.83(19) ?
Cs1 O30 C30 . . 2 134.8(6) ?
C30 O30 Cs1 . . 2 134.8(6) ?
C30 O30 C30 . . 2 75.3(8) ?
Cs1 O30 C30 2 . 2 108.3(5) ?
O30 C30 N30 . . . 106.7(7) ?
O30 C30 H30 . . . 137.9(12) ?
O30 C30 C30 . . 2 52.3(6) ?
O30 C30 C302 . . 2 152.6(11) ?
O30 C30 H302b . . 2 158.8(16) ?
N30 C30 H30 . . . 115.2(11) ?
N30 C30 C30 . . 2 54.3(6) ?
N30 C30 C302 . . 2 48.0(6) ?
N30 C30 H302b . . 2 88.5(12) ?
H30 C30 C30 . . 2 168.8(13) ?
H30 C30 C302 . . 2 67.6(8) ?
H30 C30 H302b . . 2 28.5(5) ?
C30 C30 C302 2 . 2 101.5(10) ?
C30 C30 H302b 2 . 2 140.3(15) ?
C302 C30 H302b 2 . 2 40.6(9) ?
C30 N30 C301 . . . 101.7(6) ?
C30 N30 C302 . . . 135.2(11) ?
C30 N30 C30 . . 2 71.3(7) ?
C30 N30 C301 . . 2 165.8(7) ?
C30 N30 C302 . . 2 65.4(10) ?
C301 N30 C302 . . . 123.0(11) ?
C301 N30 C30 . . 2 165.7(7) ?
C301 N30 C301 . . 2 87.6(7) ?
C301 N30 C302 . . 2 36.3(10) ?
C302 N30 C30 . . 2 65.4(10) ?
C302 N30 C301 . . 2 36.3(10) ?
C302 N30 C302 . . 2 159.2(14) ?
C30 N30 C301 2 . 2 101.8(6) ?
C30 N30 C302 2 . 2 135.2(11) ?
C301 N30 C302 2 . 2 123.0(11) ?
N30 C301 H301a . . . 98.7(8) ?
N30 C301 H301b . . . 106.6(9) ?
N30 C301 H301c . . . 109.8(10) ?
N30 C301 C302 . . 2 44.6(8) ?
N30 C301 H302a . . 2 67.0(6) ?
N30 C301 H302c . . 2 69.7(7) ?
H301a C301 H301b . . . 106.4(11) ?
H301a C301 H301c . . . 106.8(11) ?
H301a C301 C302 . . 2 54.1(9) ?
H301a C301 H302a . . 2 65.6(7) ?
H301a C301 H302c . . 2 60.0(7) ?
H301b C301 H301c . . . 125.3(13) ?
H301b C301 C302 . . 2 117.9(14) ?
H301b C301 H302a . . 2 167.7(14) ?
H301b C301 H302c . . 2 66.7(8) ?
H301c C301 C302 . . 2 116.7(14) ?
H301c C301 H302a . . 2 66.9(8) ?
H301c C301 H302c . . 2 165.8(14) ?
C302 C301 H302a 2 . 2 50.0(9) ?
C302 C301 H302c 2 . 2 52.5(10) ?
H302a C301 H302c 2 . 2 101.0(10) ?
N30 C302 H302a . . . 99.8(11) ?
N30 C302 H302b . . . 92.2(12) ?
N30 C302 H302c . . . 102.1(11) ?
N30 C302 C30 . . 2 66.6(9) ?
N30 C302 C301 . . 2 99.0(13) ?
N30 C302 H30 . . 2 107.1(13) ?
N30 C302 H301a . . 2 165.1(18) ?
H302a C302 H302b . . . 111.4(14) ?
H302a C302 H302c . . . 129(2) ?
H302a C302 C30 . . 2 112.2(14) ?
H302a C302 C301 . . 2 70.2(14) ?
H302a C302 H30 . . 2 101.4(11) ?
H302a C302 H301a . . 2 79.3(11) ?
H302b C302 H302c . . . 112.6(15) ?
H302b C302 C30 . . 2 25.7(6) ?
H302b C302 C301 . . 2 168.2(15) ?
H302b C302 H30 . . 2 16.3(3) ?
H302b C302 H301a . . 2 102.0(12) ?
H302c C302 C30 . . 2 118.2(15) ?
H302c C302 C301 . . 2 61.8(13) ?
H302c C302 H30 . . 2 114.5(13) ?
H302c C302 H301a . . 2 68.5(10) ?
C30 C302 C301 2 . 2 165.6(14) ?
C30 C302 H30 2 . 2 40.7(7) ?
C30 C302 H301a 2 . 2 127.7(14) ?
C301 C302 H30 2 . 2 153.7(13) ?
C301 C302 H301a 2 . 2 66.5(13) ?
H30 C302 H301a 2 . 2 87.6(10) ?
Cs1 O40 C40 . . . 151.5(8) ?
Cs1 O40 Cs1 . . 2 93.2(2) ?
Cs1 O40 Cs2 . . 2 95.0(2) ?
Cs1 O40 O40 . . 2 69.3(6) ?
Cs1 O40 O02 . . 2 153.2(5) ?
C40 O40 Cs1 . . 2 102.1(7) ?
C40 O40 Cs2 . . 2 58.2(6) ?
C40 O40 O40 . . 2 133.3(10) ?
C40 O40 O02 . . 2 21.7(6) ?
Cs1 O40 Cs2 2 . 2 104.4(2) ?
Cs1 O40 O40 2 . 2 90.9(7) ?
Cs1 O40 O02 2 . 2 80.5(4) ?
Cs2 O40 O40 2 . 2 158.9(8) ?
Cs2 O40 O02 2 . 2 62.1(3) ?
O40 O40 O02 2 . 2 136.3(9) ?
O40 C40 N40 . . . 118.7(10) ?
O40 C40 H40 . . . 118.9(11) ?
O40 C40 Cs2 . . 2 99.8(7) ?
O40 C40 O02 . . 2 124.6(12) ?
N40 C40 H40 . . . 122.1(9) ?
N40 C40 Cs2 . . 2 19.0(4) ?
N40 C40 O02 . . 2 75.8(9) ?
H40 C40 Cs2 . . 2 140.6(8) ?
H40 C40 O02 . . 2 76.8(11) ?
Cs2 C40 O02 2 . 2 87.6(9) ?
C40 N40 C401 . . . 117.5(9) ?
C40 N40 C402 . . . 102.2(10) ?
C40 N40 Cs2 . . 2 145.8(7) ?
C40 N40 O02 . . 2 35.7(6) ?
C401 N40 C402 . . . 140.1(11) ?
C401 N40 Cs2 . . 2 95.9(7) ?
C401 N40 O02 . . 2 99.5(8) ?
C402 N40 Cs2 . . 2 45.6(8) ?
C402 N40 O02 . . 2 111.6(10) ?
Cs2 N40 O02 2 . 2 150.4(6) ?
N40 C401 H401a . . . 104.1(11) ?
N40 C401 H401b . . . 105.8(10) ?
N40 C401 H401c . . . 110.1(11) ?
N40 C401 Cs2 . . 2 46.6(5) ?
H401a C401 H401b . . . 110.0(13) ?
H401a C401 H401c . . . 114.3(12) ?
H401a C401 Cs2 . . 2 64.8(7) ?
H401b C401 H401c . . . 111.9(14) ?
H401b C401 Cs2 . . 2 141.6(9) ?
H401c C401 Cs2 . . 2 103.9(9) ?
N40 C402 H402a . . . 109.9(15) ?
N40 C402 H402b . . . 98.9(14) ?
N40 C402 H402c . . . 114.5(17) ?
N40 C402 Cs2 . . 2 81.0(11) ?
H402a C402 H402b . . . 109.9(17) ?
H402a C402 H402c . . . 107.8(18) ?
H402a C402 Cs2 . . 2 165(2) ?
H402b C402 H402c . . . 115.5(18) ?
H402b C402 Cs2 . . 2 56.7(9) ?
H402c C402 Cs2 . . 2 75.5(12) ?
C50 O50 O50 . . '2 455' 87.9(12) ?
O50 C50 N50 . . . 118.6(18) ?
O50 C50 C502 . . . 138.5(19) ?
O50 C50 H50 . . . 101.4(17) ?
O50 C50 C50 . . '2 455' 92.1(15) ?
O50 C50 N50 . . '2 455' 112.9(15) ?
O50 C50 C502 . . '2 455' 145(2) ?
N50 C50 C502 . . . 30.5(16) ?
N50 C50 H50 . . . 140(2) ?
N50 C50 C50 . . '2 455' 75.7(17) ?
N50 C50 N50 . . '2 455' 105.2(17) ?
N50 C50 C502 . . '2 455' 91.4(18) ?
C502 C50 H50 . . . 116(2) ?
C502 C50 C50 . . '2 455' 60.1(18) ?
C502 C50 N50 . . '2 455' 75.2(17) ?
C502 C50 C502 . . '2 455' 63.4(17) ?
H50 C50 C50 . . '2 455' 110(2) ?
H50 C50 N50 . . '2 455' 60.3(13) ?
H50 C50 C502 . . '2 455' 53.6(15) ?
C50 C50 N50 '2 455' . '2 455' 51.7(14) ?
C50 C50 C502 '2 455' . '2 455' 78(2) ?
N50 C50 C502 '2 455' . '2 455' 36.5(18) ?
C50 N50 C501 . . . 130(2) ?
C50 N50 C502 . . . 110(3) ?
C50 N50 C50 . . '2 455' 52.6(14) ?
C50 N50 H50 . . '2 455' 85.6(14) ?
C501 N50 C502 . . . 120(3) ?
C501 N50 C50 . . '2 455' 144(2) ?
C501 N50 H50 . . '2 455' 118.5(17) ?
C502 N50 C50 . . '2 455' 77(3) ?
C502 N50 H50 . . '2 455' 67(3) ?
C50 N50 H50 '2 455' . '2 455' 34.0(9) ?
N50 C501 C502 . . . 28.0(16) ?
N50 C501 H501a . . . 114.1(19) ?
N50 C501 H501b . . . 106.2(17) ?
N50 C501 H501c . . . 113.0(17) ?
C502 C501 H501a . . . 90.4(15) ?
C502 C501 H501b . . . 129.9(19) ?
C502 C501 H501c . . . 116.6(18) ?
H501a C501 H501b . . . 106.3(15) ?
H501a C501 H501c . . . 117.9(18) ?
H501b C501 H501c . . . 96.8(15) ?
C50 C502 N50 . . . 39.5(18) ?
C50 C502 C501 . . . 71.8(18) ?
C50 C502 H502a . . . 97(3) ?
C50 C502 H502b . . . 112(3) ?
C50 C502 H502c . . . 152(4) ?
C50 C502 C50 . . '2 455' 42.0(13) ?
C50 C502 C502 . . '2 455' 52.7(18) ?
C50 C502 H50 . . '2 455' 65.1(18) ?
N50 C502 C501 . . . 32.5(18) ?
N50 C502 H502a . . . 135(4) ?
N50 C502 H502b . . . 113(4) ?
N50 C502 H502c . . . 118(4) ?
N50 C502 C50 . . '2 455' 67(3) ?
N50 C502 C502 . . '2 455' 89(3) ?
N50 C502 H50 . . '2 455' 69(3) ?
C501 C502 H502a . . . 165(4) ?
C501 C502 H502b . . . 102(3) ?
C501 C502 H502c . . . 89(2) ?
C501 C502 C50 . . '2 455' 94(2) ?
C501 C502 C502 . . '2 455' 118(3) ?
C501 C502 H50 . . '2 455' 83(2) ?
H502a C502 H502b . . . 90(4) ?
H502a C502 H502c . . . 98(4) ?
H502a C502 C50 . . '2 455' 72(3) ?
H502a C502 C502 . . '2 455' 57(2) ?
H502a C502 H50 . . '2 455' 84(3) ?
H502b C502 H502c . . . 91(3) ?
H502b C502 C50 . . '2 455' 142(3) ?
H502b C502 C502 . . '2 455' 78(2) ?
H502b C502 H50 . . '2 455' 173(3) ?
H502c C502 C50 . . '2 455' 123(3) ?
H502c C502 C502 . . '2 455' 152(4) ?
H502c C502 H50 . . '2 455' 93(3) ?
C50 C502 C502 '2 455' . '2 455' 64(2) ?
C50 C502 H50 '2 455' . '2 455' 31.8(12) ?
C502 C502 H50 '2 455' . '2 455' 95(2) ?
Cs1 O01 Cs2 . . . 97.7(2) ?
Cs1 O01 Cs1 . . 2 82.66(15) ?
Cs2 O01 Cs1 . . 2 97.1(2) ?
Cs1 O02 Cs2 . . . 106.9(2) ?
Cs1 O02 O40 . . 2 64.9(3) ?
Cs1 O02 C40 . . 2 98.5(9) ?
Cs1 O02 N40 . . 2 121.4(5) ?
Cs1 O02 H40 . . 2 112.0(5) ?
Cs2 O02 O40 . . 2 83.9(4) ?
Cs2 O02 C40 . . 2 75.9(9) ?
Cs2 O02 N40 . . 2 16.1(3) ?
Cs2 O02 H40 . . 2 120.1(5) ?
O40 O02 C40 2 . 2 33.7(8) ?
O40 O02 N40 2 . 2 85.2(6) ?
O40 O02 H40 2 . 2 74.0(5) ?
C40 O02 N40 2 . 2 68.5(10) ?
C40 O02 H40 2 . 2 55.1(8) ?
N40 O02 H40 2 . 2 105.4(7) ?
C1242 H1242a C1242' . . . 44.8(12) ?
C1242 H1242a H1242'a . . . 89.0(11) ?
C1242' H1242a H1242'a . . . 44.3(4) ?
C1242 H1242b C1242' . . . 66.6(13) ?
C1242 H1242b H1242'c . . . 71.0(10) ?
C1242' H1242b H1242'c . . . 137.5(8) ?
C1242 H1242'a C1242' . . . 45.8(10) ?
C1242 H1242'a H1242a . . . 45.7(7) ?
C1242' H1242'a H1242a . . . 91.4(6) ?
C1242 H1242'c C1242' . . . 62.3(13) ?
C1242 H1242'c H1242b . . . 94.6(11) ?
C1242' H1242'c H1242b . . . 32.5(6) ?
C1243 H1243a C1243' . . . 47.8(11) ?
C1243 H1243a H1243'a . . . 97.0(8) ?
C1243' H1243a H1243'a . . . 49.7(8) ?
C1243 H1243b C1243' . . . 54.3(12) ?
C1243 H1243b H1243'c . . . 28.8(6) ?
C1243' H1243b H1243'c . . . 74.0(9) ?
C1243 H1243'a C1243' . . . 40.4(12) ?
C1243 H1243'a H1243a . . . 42.6(4) ?
C1243' H1243'a H1243a . . . 82.6(10) ?
C1243 H1243'c C1243' . . . 63.3(15) ?
C1243 H1243'c H1243b . . . 133.3(10) ?
C1243' H1243'c H1243b . . . 82.9(9) ?
C1244 H1244a C1244' . . . 30.4(12) ?
C1244 H1244a H1244'a . . . 94.2(9) ?
C1244' H1244a H1244'a . . . 65.6(9) ?
C1244 H1244b H1244'b . . . 28.9(8) ?
C1244 H1244c C1244' . . . 30.7(12) ?
C1244 H1244c H1244'b . . . 30.2(8) ?
C1244 H1244c H1244'c . . . 95.7(8) ?
C1244' H1244c H1244'b . . . 60.8(9) ?
C1244' H1244c H1244'c . . . 65.0(9) ?
H1244'b H1244c H1244'c . . . 125.774(3) ?
C1244 H1244'a C1244' . . . 26.4(11) ?
C1244 H1244'a H1244a . . . 50.6(6) ?
C1244' H1244'a H1244a . . . 75.3(10) ?
C1244 H1244'b C1244' . . . 26.6(18) ?
C1244 H1244'b H1244b . . . 112.0(15) ?
C1244 H1244'b H1244c . . . 85.7(15) ?
C1244' H1244'b H1244b . . . 136.0(9) ?
C1244' H1244'b H1244c . . . 59.4(9) ?
H1244b H1244'b H1244c . . . 145.347(3) ?
C1244 H1244'c C1244' . . . 15.5(12) ?
C1244 H1244'c H1244c . . . 48.7(6) ?
C1244' H1244'c H1244c . . . 64.1(11) ?
O231 H241 O241 . . . 163.19(18) ?
C10 H10 H10' . . . 64.9(8) ?
C10 H10' H10 . . . 62.6(8) ?
C30 H30 C302 . . 2 71.7(9) ?
C30 H30 H302b . . 2 39.7(8) ?
C302 H30 H302b 2 . 2 34.5(5) ?
C301 H301a C302 . . 2 59.4(12) ?
C301 H301a H302c . . 2 55.1(6) ?
C302 H301a H302c 2 . 2 52.4(8) ?
C302 H302a C301 . . 2 59.8(13) ?
C302 H302b C30 . . 2 113.7(12) ?
C302 H302b H30 . . 2 129.2(7) ?
C30 H302b H30 2 . 2 111.7(11) ?
C302 H302c C301 . . 2 65.8(13) ?
C302 H302c H301a . . 2 59.1(8) ?
C301 H302c H301a 2 . 2 64.9(7) ?
C40 H40 O02 . . 2 48.2(8) ?
C401 H401a Cs2 . . 2 90.8(8) ?
C401 H401c Cs2 . . 2 56.2(8) ?
C402 H402a Cs2 . . 2 8.4(11) ?
C402 H402b Cs2 . . 2 69.3(10) ?
C402 H402c Cs2 . . 2 62.7(11) ?
C50 H50 N50 . . '2 455' 85.7(15) ?
C50 H50 C502 . . '2 455' 94.6(18) ?
N50 H50 C502 '2 455' . '2 455' 44(2) ?

loop_
_geom_bond_atom_site_label_1
_geom_bond_atom_site_label_2
_geom_bond_site_symmetry_1
_geom_bond_site_symmetry_2
_geom_bond_distance
_geom_bond_publ_flag
Cs1 O111 . . 3.050(3) ?
Cs1 O211 . . 3.201(3) ?
Cs1 S21 . . 3.5095(10) ?
Cs1 O241 . . 3.090(3) ?
Cs1 O30 . . 3.014(4) ?
Cs1 O40 . . 3.277(9) ?
Cs1 O01 . . 3.597(7) ?
Cs1 O02 . . 3.339(8) ?
Cs1 Cs1 . 2 4.6119(5) ?
Cs1 Cs2 . 2 4.9327(8) ?
Cs1 O40 . 2 3.065(9) ?
Cs1 O01 . 2 3.382(7) ?
Cs2 O221 . . 3.217(3) ?
Cs2 O01 . . 3.195(8) ?
Cs2 O02 . . 3.034(8) ?
Cs2 O121 . 2 3.176(3) ?
Cs2 O131 . 2 3.226(4) ?
Cs2 O40 . 2 3.414(9) ?
Cs2 C40 . 2 2.946(12) ?
Cs2 N40 . 2 1.705(7) ?
Cs2 C401 . 2 2.334(13) ?
Cs2 C402 . 2 1.233(18) ?
Cs2 H401a . 2 2.1119(8) ?
Cs2 H401c . 2 2.7258(7) ?
Cs2 H402a . 2 2.2062(7) ?
Cs2 H402b . 2 1.1008(7) ?
Cs2 H402c . 2 1.3430(7) ?
O111 C111 . . 1.340(5) ?
C111 C112 . . 1.401(5) ?
C111 C116 . . 1.410(5) ?
C112 C113 . . 1.380(5) ?
C112 S12 . . 1.787(4) ?
C113 C114 . . 1.389(5) ?
C113 H113 . . .971(4) ?
C114 C1141 . . 1.528(6) ?
C114 C115 . . 1.386(6) ?
C1141 C1142 . . 1.525(7) ?
C1141 C1143 . . 1.531(6) ?
C1141 C1144 . . 1.532(6) ?
C1142 H1142a . . .953(5) ?
C1142 H1142b . . .950(5) ?
C1142 H1142c . . .967(5) ?
C1143 H1143a . . .953(5) ?
C1143 H1143b . . .957(5) ?
C1143 H1143c . . .964(5) ?
C1144 H1144a . . .961(4) ?
C1144 H1144b . . .960(5) ?
C1144 H1144c . . .944(5) ?
C115 C116 . . 1.396(5) ?
C115 H115 . . .966(4) ?
C116 S11 . . 1.777(4) ?
S11 C142 . . 1.780(4) ?
O121 C121 . . 1.329(5) ?
O121 H121 . . .962(3) ?
C121 C122 . . 1.407(6) ?
C121 C126 . . 1.398(5) ?
C122 C123 . . 1.381(6) ?
C122 S13 . . 1.783(4) ?
C123 C124 . . 1.397(6) ?
C123 H123 . . .962(4) ?
C124 C1241 . . 1.535(6) ?
C124 C125 . . 1.395(6) ?
C1241 C1242 . . 1.45(2) ?
C1241 C1243 . . 1.565(11) ?
C1241 C1244 . . 1.549(15) ?
C1241 C1242' . . 1.600(12) ?
C1241 C1243' . . 1.487(16) ?
C1241 C1244' . . 1.433(16) ?
C1242 C1242' . . .97(2) ?
C1242 C1243' . . 1.73(2) ?
C1242 H1242a . . .972(13) ?
C1242 H1242b . . .985(19) ?
C1242 H1242c . . .962(18) ?
C1242 H1242'a . . 1.358(17) ?
C1242 H1242'c . . .935(18) ?
C1243 C1243' . . .91(2) ?
C1243 H1243a . . .946(10) ?
C1243 H1243b . . .958(12) ?
C1243 H1243c . . .976(13) ?
C1243 H1243'a . . 1.387(12) ?
C1243 H1243'c . . .634(11) ?
C1244 C1244' . . .53(2) ?
C1244 H1244a . . .919(11) ?
C1244 H1244b . . 1.006(14) ?
C1244 H1244c . . 1.039(14) ?
C1244 H1244'a . . 1.185(13) ?
C1244 H1244'b . . .524(15) ?
C1244 H1244'c . . 1.376(14) ?
C1242' H1242a . . 1.380(11) ?
C1242' H1242b . . .751(11) ?
C1242' H1242'a . . .964(10) ?
C1242' H1242'b . . .926(11) ?
C1242' H1242'c . . .945(11) ?
C1243' H1243a . . 1.212(14) ?
C1243' H1243b . . 1.027(14) ?
C1243' H1243'a . . .932(13) ?
C1243' H1243'b . . .940(17) ?
C1243' H1243'c . . .995(15) ?
C1244' H1244a . . 1.051(13) ?
C1244' H1244c . . .933(17) ?
C1244' H1244'a . . .990(13) ?
C1244' H1244'b . . .946(17) ?
C1244' H1244'c . . .940(14) ?
C125 C126 . . 1.393(6) ?
C125 H125 . . .965(4) ?
C126 S12 . . 1.778(4) ?
O131 C131 . . 1.333(6) ?
O131 H131 . . 1.048(4) ?
C131 C132 . . 1.396(6) ?
C131 C136 . . 1.397(6) ?
C132 C133 . . 1.392(6) ?
C132 S14 . . 1.781(4) ?
C133 C134 . . 1.397(6) ?
C133 H133 . . .961(4) ?
C134 C1341 . . 1.533(7) ?
C134 C135 . . 1.385(6) ?
C1341 C1342 . . 1.520(10) ?
C1341 C1343 . . 1.521(8) ?
C1341 C1344 . . 1.520(11) ?
C1342 H1342a . . .966(8) ?
C1342 H1342b . . .972(8) ?
C1342 H1342c . . 1.004(9) ?
C1343 H1343a . . .948(6) ?
C1343 H1343b . . .978(7) ?
C1343 H1343c . . .943(6) ?
C1344 H1344a . . .929(9) ?
C1344 H1344b . . .952(10) ?
C1344 H1344c . . .974(9) ?
C135 C136 . . 1.387(6) ?
C135 H135 . . .968(4) ?
C136 S13 . . 1.785(4) ?
O141 C141 . . 1.357(5) ?
O141 H141 . . .988(3) ?
C141 C142 . . 1.396(5) ?
C141 C146 . . 1.404(6) ?
C142 C143 . . 1.398(6) ?
C143 C144 . . 1.398(6) ?
C143 H143 . . .967(4) ?
C144 C1441 . . 1.532(6) ?
C144 C145 . . 1.390(6) ?
C1441 C1442 . . 1.528(7) ?
C1441 C1443 . . 1.529(7) ?
C1441 C1444 . . 1.543(6) ?
C1442 H1442a . . .960(5) ?
C1442 H1442b . . .954(5) ?
C1442 H1442c . . .957(5) ?
C1443 H1443a . . .955(5) ?
C1443 H1443b . . .956(5) ?
C1443 H1443c . . .959(5) ?
C1444 H1444a . . .960(5) ?
C1444 H1444b . . .959(5) ?
C1444 H1444c . . .949(5) ?
C145 C146 . . 1.389(6) ?
C145 H145 . . .965(4) ?
C146 S14 . . 1.788(4) ?
O211 C211 . . 1.355(4) ?
O211 H211 . . .892(3) ?
C211 C212 . . 1.403(5) ?
C211 C216 . . 1.395(5) ?
C212 C213 . . 1.397(5) ?
C212 S22 . . 1.780(4) ?
C213 C214 . . 1.383(6) ?
C213 H213 . . .964(4) ?
C214 C2141 . . 1.539(6) ?
C214 C215 . . 1.399(5) ?
C2141 C2142 . . 1.532(7) ?
C2141 C2143 . . 1.528(6) ?
C2141 C2144 . . 1.525(7) ?
C2142 H2142a . . .958(5) ?
C2142 H2142b . . .948(5) ?
C2142 H2142c . . .959(5) ?
C2143 H2143a . . .953(4) ?
C2143 H2143b . . .948(5) ?
C2143 H2143c . . .961(5) ?
C2144 H2144a . . .954(5) ?
C2144 H2144b . . .952(5) ?
C2144 H2144c . . .965(5) ?
C215 C216 . . 1.392(5) ?
C215 H215 . . .959(4) ?
C216 S21 . . 1.792(4) ?
S21 C242 . . 1.786(4) ?
O221 C221 . . 1.346(5) ?
C221 C222 . . 1.408(6) ?
C221 C226 . . 1.395(5) ?
C222 C223 . . 1.400(6) ?
C222 S23 . . 1.777(4) ?
C223 C224 . . 1.389(6) ?
C223 H223 . . .960(4) ?
C224 C2241 . . 1.537(6) ?
C224 C225 . . 1.397(6) ?
C2241 C2242 . . 1.526(8) ?
C2241 C2243 . . 1.489(9) ?
C2241 C2244 . . 1.505(8) ?
C2242 H2242a . . .951(6) ?
C2242 H2242b . . .969(8) ?
C2242 H2242c . . .954(8) ?
C2243 H2243a . . .956(6) ?
C2243 H2243b . . .993(10) ?
C2243 H2243c . . .931(8) ?
C2244 H2244a . . .949(6) ?
C2244 H2244b . . .955(7) ?
C2244 H2244c . . .969(8) ?
C225 C226 . . 1.390(5) ?
C225 H225 . . .960(4) ?
C226 S22 . . 1.781(4) ?
O231 C231 . . 1.323(5) ?
O231 H231 . . .821(3) ?
O231 H241 . . 1.594(3) ?
C231 C232 . . 1.407(6) ?
C231 C236 . . 1.411(6) ?
C232 C233 . . 1.390(6) ?
C232 S24 . . 1.782(4) ?
C233 C234 . . 1.405(6) ?
C233 H233 . . .967(4) ?
C234 C2341 . . 1.533(6) ?
C234 C235 . . 1.388(6) ?
C2341 C2342 . . 1.539(7) ?
C2341 C2343 . . 1.521(7) ?
C2341 C2344 . . 1.521(7) ?
C2342 H2342a . . .960(6) ?
C2342 H2342b . . .960(6) ?
C2342 H2342c . . .961(6) ?
C2343 H2343a . . .957(6) ?
C2343 H2343b . . .958(6) ?
C2343 H2343c . . .961(6) ?
C2344 H2344a . . .961(5) ?
C2344 H2344b . . .967(6) ?
C2344 H2344c . . .944(6) ?
C235 C236 . . 1.397(6) ?
C235 H235 . . .961(4) ?
C236 S23 . . 1.778(4) ?
O241 C241 . . 1.347(5) ?
O241 H241 . . 1.028(3) ?
C241 C242 . . 1.402(5) ?
C241 C246 . . 1.401(6) ?
C242 C243 . . 1.391(5) ?
C243 C244 . . 1.391(6) ?
C243 H243 . . .972(4) ?
C244 C2441 . . 1.532(6) ?
C244 C245 . . 1.393(6) ?
C2441 C2442 . . 1.538(7) ?
C2441 C2443 . . 1.534(7) ?
C2441 C2444 . . 1.522(7) ?
C2442 H2442a . . .943(6) ?
C2442 H2442b . . .968(6) ?
C2442 H2442c . . .967(6) ?
C2443 H2443a . . .965(6) ?
C2443 H2443b . . .951(6) ?
C2443 H2443c . . .958(6) ?
C2444 H2444a . . .956(6) ?
C2444 H2444b . . .952(6) ?
C2444 H2444c . . .961(6) ?
C245 C246 . . 1.383(6) ?
C245 H245 . . .968(4) ?
C246 S24 . . 1.782(4) ?
O10 O10' . . 1.48(2) ?
O10 C10 . . 1.352(13) ?
O10' C10 . . 1.53(2) ?
C10 N10 . . 1.277(12) ?
C10 H10 . . .960(12) ?
C10 H10' . . .980(12) ?
N10 C101 . . 1.413(7) ?
N10 C102 . . 1.401(13) ?
C101 H101a . . .966(6) ?
C101 H101b . . .956(6) ?
C101 H101c . . .942(6) ?
C102 H102a . . .943(16) ?
C102 H102b . . 1.023(13) ?
C102 H102c . . .920(13) ?
O20 C20 . . 1.250(9) ?
C20 N20 . . 1.296(8) ?
C20 H20 . . .992(7) ?
N20 C201 . . 1.452(7) ?
N20 C202 . . 1.391(9) ?
C201 H201a . . .949(6) ?
C201 H201b . . .965(6) ?
C201 H201c . . .958(6) ?
C202 H202a . . .976(9) ?
C202 H202b . . .946(8) ?
C202 H202c . . .958(9) ?
O30 C30 . . 1.369(13) ?
O30 C30 . 2 1.368(13) ?
C30 N30 . . 1.434(14) ?
C30 H30 . . .977(10) ?
C30 C30 . 2 1.672(15) ?
C30 C302 . 2 1.42(2) ?
C30 H302b . 2 .672(11) ?
N30 C301 . . 1.631(13) ?
N30 C302 . . 1.160(11) ?
N30 C301 . 2 1.631(13) ?
N30 C302 . 2 1.161(11) ?
C301 H301a . . 1.043(11) ?
C301 H301b . . .891(12) ?
C301 H301c . . .895(12) ?
C301 C302 . 2 .98(2) ?
C301 H302a . 2 1.064(12) ?
C301 H302c . 2 .945(12) ?
C302 H302a . . .867(14) ?
C302 H302b . . 1.011(17) ?
C302 H302c . . .850(13) ?
C302 H30 . 2 1.383(16) ?
C302 H301a . 2 .921(12) ?
O40 C40 . . 1.295(13) ?
O40 O40 . 2 1.111(11) ?
O40 O02 . 2 1.921(11) ?
C40 N40 . . 1.375(13) ?
C40 H40 . . .949(11) ?
C40 O02 . 2 .862(13) ?
N40 C401 . . 1.428(14) ?
N40 C402 . . 1.39(2) ?
N40 O02 . 2 1.432(11) ?
C401 H401a . . .963(14) ?
C401 H401b . . .931(13) ?
C401 H401c . . .955(12) ?
C402 H402a . . .993(19) ?
C402 H402b . . 1.067(18) ?
C402 H402c . . .926(18) ?
O50 C50 . . 1.74(3) ?
O50 O50 . '2 455' 1.48(2) ?
C50 N50 . . 1.34(3) ?
C50 C502 . . 1.98(5) ?
C50 H50 . . .93(2) ?
C50 C50 . '2 455' 1.36(3) ?
C50 N50 . '2 455' 1.66(3) ?
C50 C502 . '2 455' 1.76(5) ?
N50 C501 . . 1.23(3) ?
N50 C502 . . 1.07(5) ?
N50 H50 . '2 455' 1.442(18) ?
C501 C502 . . 1.99(5) ?
C501 H501a . . .981(16) ?
C501 H501b . . 1.10(2) ?
C501 H501c . . .967(18) ?
C502 H502a . . .97(5) ?
C502 H502b . . 1.06(5) ?
C502 H502c . . 1.09(3) ?
C502 C502 . '2 455' 1.97(4) ?
C502 H50 . '2 455' 1.42(5) ?
O02 H40 . 2 1.127(8) ?
O03 O04 . . 1.67(4) ?
H1242a H1242'a . . .96420(8) ?
H1242b H1242'c . . .24443(2) ?
H1243a H1243'a . . .90420(9) ?
H1243b H1243'c . . .40538(3) ?
H1244a H1244'a . . .68416(7) ?
H1244b H1244'b . . .68554(6) ?
H1244c H1244'b . . .93737(8) ?
H1244c H1244'c . . .80420(8) ?
H10 H10' . . .85741(7) ?
H30 H302b . 2 .50179(4) ?
H301a H302c . 2 .99798(6) ?

loop_
_geom_contact_atom_site_label_1
_geom_contact_atom_site_label_2
_geom_contact_distance
_geom_contact_site_symmetry_1
_geom_contact_site_symmetry_2
_geom_contact_publ_flag
Cs1 Cs2 5.1227(8) . . ?
Cs1 C111 3.785(4) . . ?
Cs1 C112 4.134(4) . . ?
Cs1 O121 4.188(3) . . ?
Cs1 S12 3.7334(11) . . ?
Cs1 S14 4.0163(12) . 8 ?
Cs1 C211 4.268(4) . . ?
Cs1 C241 4.049(4) . . ?
Cs1 C242 4.258(4) . . ?
Cs1 C30 3.681(14) . . ?
Cs1 C30 4.095(13) . 2 ?
Cs1 C40 3.570(11) . 2 ?
Cs1 N40 4.263(7) . 2 ?
Cs1 C402 3.975(18) . . ?
Cs1 C402 4.004(19) . 2 ?
Cs1 H121 3.6934(4) . . ?
Cs1 H211 3.6783(4) . . ?
Cs1 H241 3.6190(4) . . ?
Cs1 H30 3.8761(5) . . ?
Cs1 H302b 3.9391(5) . 2 ?
Cs1 H40 3.9040(6) . 2 ?
Cs1 H402a 3.1289(4) . 2 ?
Cs1 H402a 3.3772(4) . . ?
Cs1 H402c 3.6199(4) . . ?
Cs2 C121 4.175(4) . 2 ?
Cs2 C131 4.293(4) . 2 ?
Cs2 S13 3.7922(15) . 2 ?
Cs2 C1442 3.538(5) . 7 ?
Cs2 C221 4.130(4) . . ?
Cs2 O231 3.837(3) . . ?
Cs2 S23 4.2767(13) . . ?
Cs2 C2442 3.814(6) . '7 554' ?
Cs2 H121 3.7294(7) . 2 ?
Cs2 H131 3.3755(8) . 2 ?
Cs2 H1442a 3.4286(7) . 7 ?
Cs2 H1442b 3.2667(8) . 7 ?
Cs2 H1442c 3.2834(7) . 7 ?
Cs2 H211 3.8871(7) . . ?
Cs2 H231 3.4606(7) . . ?
Cs2 H2442a 4.0475(7) . '7 554' ?
Cs2 H2442b 3.4030(7) . '7 554' ?
Cs2 H2442c 3.3691(7) . '7 554' ?
Cs2 H40 3.7283(7) . 2 ?
Cs2 H401b 3.1170(8) . 2 ?
O111 C112 2.395(5) . . ?
O111 C116 2.397(5) . . ?
O111 S11 3.035(3) . . ?
O111 O121 2.598(4) . . ?
O111 S12 3.051(3) . . ?
O111 O141 2.762(4) . . ?
O111 H121 1.661(3) . . ?
O111 H141 1.797(3) . . ?
C111 C113 2.416(5) . . ?
C111 C114 2.854(5) . . ?
C111 C115 2.433(5) . . ?
C111 S11 2.773(4) . . ?
C111 S12 2.779(4) . . ?
C111 H121 2.403(4) . . ?
C111 H141 2.629(4) . . ?
C112 C114 2.436(5) . . ?
C112 C115 2.753(5) . . ?
C112 C116 2.397(5) . . ?
C112 C126 2.756(5) . . ?
C112 H113 2.033(4) . . ?
C113 C1141 2.540(6) . . ?
C113 C1142 2.995(6) . . ?
C113 C115 2.353(6) . . ?
C113 C116 2.749(5) . . ?
C113 S12 2.731(4) . . ?
C114 C1142 2.509(6) . . ?
C114 C1143 2.534(6) . . ?
C114 C1144 2.476(6) . . ?
C114 C116 2.440(5) . . ?
C114 H113 2.037(4) . . ?
C114 H1142c 2.700(4) . . ?
C114 H1144b 2.664(4) . . ?
C114 H1144c 2.663(4) . . ?
C114 H115 2.035(4) . . ?
C1141 C115 2.561(6) . . ?
C1141 H113 2.676(4) . . ?
C1141 H1142a 2.066(4) . . ?
C1141 H1142b 2.063(4) . . ?
C1141 H1142c 2.067(4) . . ?
C1141 H1143a 2.074(4) . . ?
C1141 H1143b 2.075(4) . . ?
C1141 H1143c 2.074(4) . . ?
C1141 H1144a 2.069(4) . . ?
C1141 H1144b 2.069(4) . . ?
C1141 H1144c 2.067(4) . . ?
C1142 C1143 2.478(7) . . ?
C1142 C1144 2.493(7) . . ?
C1142 H1143a 2.657(5) . . ?
C1142 H1143b 2.691(5) . . ?
C1142 H1144a 2.683(5) . . ?
C1142 H1144c 2.687(5) . . ?
C1143 C1144 2.491(6) . . ?
C1143 C115 2.877(6) . . ?
C1143 H1142a 2.639(5) . . ?
C1143 H1142c 2.683(5) . . ?
C1143 H1144a 2.657(5) . . ?
C1143 H1144b 2.682(5) . . ?
C1143 H115 2.487(5) . . ?
C1144 H1142b 2.678(5) . . ?
C1144 H1143a 2.690(5) . . ?
C1144 H1143c 2.674(5) . . ?
C115 S11 2.745(4) . . ?
C116 C142 2.746(5) . . ?
C116 H115 2.042(4) . . ?
S11 O141 3.027(3) . . ?
S11 C141 2.770(4) . . ?
S11 C143 2.746(4) . . ?
O121 C122 2.375(5) . . ?
O121 C126 2.386(5) . . ?
O121 S12 3.031(3) . . ?
O121 O131 2.775(5) . . ?
O121 S13 2.994(3) . . ?
O121 H402c 2.501(3) . . ?
C121 C123 2.422(6) . . ?
C121 C124 2.852(6) . . ?
C121 C125 2.427(6) . . ?
C121 S12 2.761(4) . . ?
C121 S13 2.765(4) . . ?
C121 H121 1.884(4) . . ?
C122 C124 2.437(6) . . ?
C122 C125 2.761(6) . . ?
C122 C126 2.396(5) . . ?
C122 C136 2.809(6) . . ?
C122 H123 2.029(4) . . ?
C123 C1241 2.561(7) . . ?
C123 C1244 2.973(12) . . ?
C123 C1244' 2.894(13) . . ?
C123 C125 2.372(6) . . ?
C123 C126 2.755(6) . . ?
C123 S13 2.740(4) . . ?
C123 H1244c 2.677(4) . . ?
C124 C1242 2.441(17) . . ?
C124 C1243 2.507(11) . . ?
C124 C1244 2.502(12) . . ?
C124 C1242' 2.531(11) . . ?
C124 C1243' 2.556(15) . . ?
C124 C1244' 2.478(13) . . ?
C124 C126 2.440(6) . . ?
C124 H123 2.039(4) . . ?
C124 H1242b 2.660(4) . . ?
C124 H1242c 2.655(5) . . ?
C124 H1242'c 2.692(5) . . ?
C124 H1243b 2.676(4) . . ?
C124 H1243c 2.697(4) . . ?
C124 H1244b 2.672(4) . . ?
C124 H1244'b 2.694(4) . . ?
C124 H1244'c 2.699(4) . . ?
C124 H125 2.041(4) . . ?
C1241 C125 2.564(6) . . ?
C1241 H123 2.699(5) . . ?
C1241 H1242a 2.050(6) . . ?
C1241 H1242b 2.035(6) . . ?
C1241 H1242c 2.039(6) . . ?
C1241 H1242'a 2.110(5) . . ?
C1241 H1242'b 2.096(5) . . ?
C1241 H1242'c 2.099(6) . . ?
C1241 H1243a 2.117(5) . . ?
C1241 H1243b 2.107(5) . . ?
C1241 H1243c 2.105(5) . . ?
C1241 H1243'a 2.033(5) . . ?
C1241 H1243'b 2.022(6) . . ?
C1241 H1243'c 2.024(5) . . ?
C1241 H1244a 2.162(5) . . ?
C1241 H1244b 2.151(6) . . ?
C1241 H1244c 2.148(6) . . ?
C1241 H1244'a 1.995(5) . . ?
C1241 H1244'b 1.983(6) . . ?
C1241 H1244'c 1.980(5) . . ?
C1242 C1243 2.42(2) . . ?
C1242 C1244 2.74(2) . . ?
C1242 C1244' 2.43(2) . . ?
C1242 H1242'b 1.87(2) . . ?
C1242 H1243a 2.651(18) . . ?
C1242 H1243b 2.63(2) . . ?
C1242 H1243'a 2.031(17) . . ?
C1242 H1243'b 1.72(2) . . ?
C1242 H1243'c 2.67(2) . . ?
C1242 H1244'a 2.606(16) . . ?
C1242 H1244'c 2.679(18) . . ?
C1243 C1244 2.173(19) . . ?
C1243 C1242' 2.937(15) . . ?
C1243 C1244' 2.375(19) . . ?
C1243 C125 2.922(10) . . ?
C1243 H1242a 2.666(12) . . ?
C1243 H1242c 2.614(13) . . ?
C1243 H1243'b 1.744(13) . . ?
C1243 H1244a 2.472(11) . . ?
C1243 H1244b 2.323(13) . . ?
C1243 H1244'a 2.551(11) . . ?
C1243 H1244'b 2.508(12) . . ?
C1243 H125 2.621(10) . . ?
C1244 C1242' 2.472(18) . . ?
C1244 C1243' 2.56(2) . . ?
C1244 H1242'a 2.672(15) . . ?
C1244 H1242'b 2.567(14) . . ?
C1244 H1243a 2.424(14) . . ?
C1244 H1243c 2.185(14) . . ?
C1242' C1243' 2.462(17) . . ?
C1242' C1244' 2.02(2) . . ?
C1242' H1242c 1.869(11) . . ?
C1242' H1243'a 2.661(11) . . ?
C1242' H1243'b 2.647(11) . . ?
C1242' H1244c 2.618(11) . . ?
C1242' H1244'a 2.257(11) . . ?
C1242' H1244'c 1.959(11) . . ?
C1243' C1244' 2.58(2) . . ?
C1243' C125 2.921(14) . . ?
C1243' H1242a 1.958(14) . . ?
C1243' H1242b 2.697(14) . . ?
C1243' H1242c 1.791(16) . . ?
C1243' H1242'a 2.584(14) . . ?
C1243' H1242'c 2.643(14) . . ?
C1243' H1243c 1.877(18) . . ?
C1243' H1244'a 2.676(15) . . ?
C1243' H125 2.535(13) . . ?
C1244' H123 2.567(13) . . ?
C1244' H1242a 2.647(18) . . ?
C1244' H1242'a 2.228(18) . . ?
C1244' H1242'b 2.063(16) . . ?
C1244' H1243a 2.592(15) . . ?
C1244' H1243c 2.567(14) . . ?
C1244' H1244b 1.516(16) . . ?
C125 S12 2.736(4) . . ?
C125 H1243b 2.622(4) . . ?
C126 H121 2.509(4) . . ?
C126 H125 2.047(4) . . ?
S12 H113 2.7947(10) . . ?
S12 H121 2.6749(10) . . ?
O131 C132 2.379(5) . . ?
O131 C136 2.366(6) . . ?
O131 S13 3.009(4) . . ?
O131 O141 2.646(5) . . ?
O131 S14 3.021(4) . . ?
O131 H141 2.698(4) . . ?
C131 C133 2.419(6) . . ?
C131 C134 2.829(6) . . ?
C131 C135 2.412(6) . . ?
C131 S13 2.776(4) . . ?
C131 S14 2.765(4) . . ?
C131 H131 2.195(4) . . ?
C132 C134 2.434(6) . . ?
C132 C135 2.758(6) . . ?
C132 C136 2.400(6) . . ?
C132 C146 2.791(5) . . ?
C132 H133 2.040(4) . . ?
C133 C1341 2.542(7) . . ?
C133 C135 2.374(6) . . ?
C133 C136 2.766(6) . . ?
C133 S14 2.740(4) . . ?
C133 H1344c 2.670(4) . . ?
C134 C1342 2.482(9) . . ?
C134 C1343 2.538(7) . . ?
C134 C1344 2.494(10) . . ?
C134 C136 2.429(6) . . ?
C134 H133 2.048(4) . . ?
C134 H1344b 2.650(4) . . ?
C134 H1344c 2.650(4) . . ?
C134 H135 2.039(4) . . ?
C1341 C135 2.559(7) . . ?
C1341 H133 2.687(5) . . ?
C1341 H1342a 2.119(6) . . ?
C1341 H1342b 2.118(5) . . ?
C1341 H1342c 2.116(6) . . ?
C1341 H1343a 2.067(5) . . ?
C1341 H1343b 2.064(6) . . ?
C1341 H1343c 2.050(5) . . ?
C1341 H1344a 2.053(6) . . ?
C1341 H1344b 2.036(6) . . ?
C1341 H1344c 2.052(6) . . ?
C1342 C1343 2.461(9) . . ?
C1342 C1344 2.489(14) . . ?
C1342 H1343a 2.644(8) . . ?
C1342 H1343b 2.648(7) . . ?
C1342 H1344a 2.678(9) . . ?
C1342 H1344c 2.676(10) . . ?
C1343 C1344 2.462(12) . . ?
C1343 C135 2.874(7) . . ?
C1343 H1342a 2.687(6) . . ?
C1343 H1344a 2.645(6) . . ?
C1343 H1344b 2.655(7) . . ?
C1343 H135 2.485(6) . . ?
C1344 H1343a 2.668(10) . . ?
C1344 H1343c 2.657(10) . . ?
C135 S13 2.738(5) . . ?
C136 H135 2.036(4) . . ?
O141 C142 2.392(5) . . ?
O141 C146 2.397(5) . . ?
O141 S14 3.027(3) . . ?
O141 H131 1.743(3) . . ?
O141 H301b 2.623(3) . '8 554' ?
O141 H301c 2.505(3) . '7 554' ?
O141 H302a 2.669(3) . '8 554' ?
C141 C143 2.419(5) . . ?
C141 C144 2.841(6) . . ?
C141 C145 2.412(6) . . ?
C141 S14 2.777(4) . . ?
C141 H141 2.039(4) . . ?
C142 C144 2.448(6) . . ?
C142 C145 2.760(6) . . ?
C142 C146 2.409(5) . . ?
C142 H143 2.046(4) . . ?
C143 C1441 2.567(6) . . ?
C143 C1444 2.875(6) . . ?
C143 C145 2.369(6) . . ?
C143 C146 2.771(5) . . ?
C144 C1442 2.486(6) . . ?
C144 C1443 2.511(6) . . ?
C144 C1444 2.553(6) . . ?
C144 C146 2.444(6) . . ?
C144 H143 2.050(4) . . ?
C144 H1442b 2.672(4) . . ?
C144 H1442c 2.673(4) . . ?
C144 H1443b 2.699(4) . . ?
C144 H145 2.034(4) . . ?
C1441 C145 2.551(6) . . ?
C1441 H1442a 2.074(5) . . ?
C1441 H1442b 2.066(5) . . ?
C1441 H1442c 2.066(4) . . ?
C1441 H1443a 2.075(5) . . ?
C1441 H1443b 2.067(4) . . ?
C1441 H1443c 2.068(5) . . ?
C1441 H1444a 2.084(4) . . ?
C1441 H1444b 2.078(4) . . ?
C1441 H1444c 2.077(4) . . ?
C1441 H145 2.688(4) . . ?
C1442 C1443 2.491(7) . . ?
C1442 C1444 2.498(7) . . ?
C1442 H1443a 2.695(5) . . ?
C1442 H1443b 2.676(5) . . ?
C1442 H1444a 2.690(5) . . ?
C1442 H1444c 2.692(5) . . ?
C1443 C1444 2.480(7) . . ?
C1443 H1442a 2.685(5) . . ?
C1443 H1442c 2.678(5) . . ?
C1443 H1444a 2.656(5) . . ?
C1443 H1444b 2.669(5) . . ?
C1444 H143 2.478(5) . . ?
C1444 H1442a 2.673(5) . . ?
C1444 H1443a 2.650(5) . . ?
C1444 H1443c 2.683(5) . . ?
C145 S14 2.757(4) . . ?
C146 H145 2.034(4) . . ?
O211 C212 2.411(4) . . ?
O211 C216 2.380(5) . . ?
O211 S21 3.030(3) . . ?
O211 O221 2.902(4) . . ?
O211 S22 3.036(3) . . ?
O211 O02 2.976(8) . . ?
C211 C213 2.429(5) . . ?
C211 C214 2.841(5) . . ?
C211 C215 2.414(5) . . ?
C211 S21 2.789(4) . . ?
C211 S22 2.765(4) . . ?
C211 H211 1.830(4) . . ?
C212 C214 2.433(5) . . ?
C212 C215 2.757(5) . . ?
C212 C216 2.402(5) . . ?
C212 C226 2.736(5) . . ?
C212 H211 2.420(4) . . ?
C212 H213 2.041(4) . . ?
C213 C2141 2.536(6) . . ?
C213 C215 2.369(6) . . ?
C213 C216 2.769(5) . . ?
C213 S22 2.752(4) . . ?
C214 C2142 2.516(6) . . ?
C214 C2143 2.485(6) . . ?
C214 C2144 2.535(6) . . ?
C214 C216 2.445(5) . . ?
C214 H213 2.037(4) . . ?
C214 H2143b 2.663(4) . . ?
C214 H2143c 2.659(4) . . ?
C214 H215 2.041(4) . . ?
C2141 C215 2.580(6) . . ?
C2141 H213 2.680(4) . . ?
C2141 H2142a 2.070(4) . . ?
C2141 H2142b 2.064(4) . . ?
C2141 H2142c 2.067(4) . . ?
C2141 H2143a 2.064(4) . . ?
C2141 H2143b 2.063(4) . . ?
C2141 H2143c 2.057(4) . . ?
C2141 H2144a 2.067(4) . . ?
C2141 H2144b 2.064(4) . . ?
C2141 H2144c 2.067(4) . . ?
C2142 C2143 2.505(7) . . ?
C2142 C2144 2.484(7) . . ?
C2142 H2143a 2.689(5) . . ?
C2142 H2143c 2.680(5) . . ?
C2142 H2144a 2.668(5) . . ?
C2142 H2144b 2.691(5) . . ?
C2143 C2144 2.474(7) . . ?
C2143 H2142b 2.687(5) . . ?
C2143 H2144a 2.668(5) . . ?
C2143 H2144c 2.651(5) . . ?
C2144 C215 2.875(6) . . ?
C2144 H2142a 2.650(5) . . ?
C2144 H2142c 2.686(5) . . ?
C2144 H2143a 2.653(5) . . ?
C2144 H2143b 2.675(5) . . ?
C2144 H215 2.485(4) . . ?
C215 S21 2.741(4) . . ?
C216 C242 2.739(5) . . ?
C216 H215 2.035(4) . . ?
S21 O241 3.011(3) . . ?
S21 C241 2.783(4) . . ?
S21 C243 2.745(4) . . ?
O221 C222 2.415(5) . . ?
O221 C226 2.372(5) . . ?
O221 S22 2.966(3) . . ?
O221 O231 2.488(4) . . ?
O221 S23 3.062(3) . . ?
O221 H211 2.195(3) . . ?
O221 H231 1.700(3) . . ?
O221 H402b 2.585(3) . 2 ?
C221 C223 2.432(5) . . ?
C221 C224 2.851(5) . . ?
C221 C225 2.424(5) . . ?
C221 S22 2.749(4) . . ?
C221 S23 2.768(4) . . ?
C221 H231 2.568(4) . . ?
C222 C224 2.446(6) . . ?
C222 C225 2.767(6) . . ?
C222 C226 2.398(6) . . ?
C222 C236 2.836(6) . . ?
C222 H223 2.046(4) . . ?
C223 C2241 2.566(6) . . ?
C223 C2243 2.862(8) . . ?
C223 C225 2.370(6) . . ?
C223 C226 2.757(6) . . ?
C223 S23 2.750(4) . . ?
C224 C2242 2.503(8) . . ?
C224 C2243 2.514(8) . . ?
C224 C2244 2.486(7) . . ?
C224 C226 2.439(6) . . ?
C224 H223 2.029(4) . . ?
C224 H2242b 2.691(4) . . ?
C224 H2242c 2.692(4) . . ?
C224 H2244b 2.672(4) . . ?
C224 H2244c 2.668(4) . . ?
C224 H225 2.035(4) . . ?
C2241 C225 2.553(6) . . ?
C2241 H2242a 2.071(4) . . ?
C2241 H2242b 2.067(5) . . ?
C2241 H2242c 2.071(5) . . ?
C2241 H2243a 2.042(4) . . ?
C2241 H2243b 2.040(4) . . ?
C2241 H2243c 2.037(4) . . ?
C2241 H2244a 2.050(4) . . ?
C2241 H2244b 2.050(4) . . ?
C2241 H2244c 2.049(4) . . ?
C2241 H225 2.683(4) . . ?
C2242 C2243 2.417(12) . . ?
C2242 C2244 2.430(11) . . ?
C2242 H2243a 2.627(7) . . ?
C2242 H2243c 2.630(8) . . ?
C2242 H2244a 2.634(7) . . ?
C2242 H2244b 2.612(8) . . ?
C2243 C2244 2.479(10) . . ?
C2243 H223 2.472(7) . . ?
C2243 H2242a 2.597(10) . . ?
C2243 H2242b 2.614(10) . . ?
C2243 H2244a 2.650(7) . . ?
C2244 H2242a 2.638(8) . . ?
C2244 H2242c 2.623(8) . . ?
C2244 H2243a 2.647(7) . . ?
C2244 H2243b 2.691(7) . . ?
C225 S22 2.746(4) . . ?
C226 H225 2.044(4) . . ?
S22 H211 2.5242(10) . . ?
O231 C232 2.380(5) . . ?
O231 C236 2.395(5) . . ?
O231 S23 3.063(3) . . ?
O231 O241 2.595(4) . . ?
O231 S24 3.034(3) . . ?
C231 C233 2.439(6) . . ?
C231 C234 2.875(6) . . ?
C231 C235 2.444(6) . . ?
C231 S23 2.778(4) . . ?
C231 S24 2.778(4) . . ?
C231 H231 1.774(4) . . ?
C231 H241 2.639(4) . . ?
C232 C234 2.448(6) . . ?
C232 C235 2.759(6) . . ?
C232 C236 2.396(6) . . ?
C232 C246 2.817(5) . . ?
C232 H233 2.043(4) . . ?
C233 C2341 2.549(6) . . ?
C233 C235 2.368(6) . . ?
C233 C236 2.761(6) . . ?
C233 S24 2.720(4) . . ?
C234 C2342 2.498(7) . . ?
C234 C2343 2.511(7) . . ?
C234 C2344 2.538(7) . . ?
C234 C236 2.443(6) . . ?
C234 H233 2.052(4) . . ?
C234 H2342b 2.696(4) . . ?
C234 H2342c 2.697(4) . . ?
C234 H235 2.035(4) . . ?
C2341 C235 2.575(6) . . ?
C2341 H233 2.684(4) . . ?
C2341 H2342a 2.087(5) . . ?
C2341 H2342b 2.090(4) . . ?
C2341 H2342c 2.085(5) . . ?
C2341 H2343a 2.067(4) . . ?
C2341 H2343b 2.065(5) . . ?
C2341 H2343c 2.071(5) . . ?
C2341 H2344a 2.065(4) . . ?
C2341 H2344b 2.062(5) . . ?
C2341 H2344c 2.062(4) . . ?
C2342 C2343 2.482(8) . . ?
C2342 C2344 2.490(8) . . ?
C2342 H2343a 2.676(6) . . ?
C2342 H2343c 2.674(6) . . ?
C2342 H2344a 2.668(6) . . ?
C2342 H2344b 2.672(6) . . ?
C2343 C2344 2.453(8) . . ?
C2343 H2342a 2.676(6) . . ?
C2343 H2342b 2.691(6) . . ?
C2343 H2344a 2.633(6) . . ?
C2343 H2344c 2.664(6) . . ?
C2344 C235 2.894(7) . . ?
C2344 H2342a 2.673(5) . . ?
C2344 H2343a 2.626(5) . . ?
C2344 H2343b 2.663(6) . . ?
C2344 H235 2.514(5) . . ?
C235 S23 2.720(4) . . ?
C236 H231 2.419(4) . . ?
C236 H235 2.037(4) . . ?
S23 H231 2.6467(11) . . ?
S23 H235 2.7787(11) . . ?
O241 C242 2.375(5) . . ?
O241 C246 2.404(5) . . ?
O241 S24 3.039(3) . . ?
C241 C243 2.418(5) . . ?
C241 C244 2.838(6) . . ?
C241 C245 2.410(6) . . ?
C241 S24 2.763(4) . . ?
C241 H241 2.059(4) . . ?
C242 C244 2.439(6) . . ?
C242 C245 2.758(6) . . ?
C242 C246 2.407(5) . . ?
C242 H243 2.045(4) . . ?
C243 C2441 2.560(6) . . ?
C243 C2443 2.856(7) . . ?
C243 C245 2.365(6) . . ?
C243 C246 2.762(5) . . ?
C244 C2442 2.499(7) . . ?
C244 C2443 2.539(7) . . ?
C244 C2444 2.505(7) . . ?
C244 C246 2.437(6) . . ?
C244 H243 2.044(4) . . ?
C244 H2442b 2.684(4) . . ?
C244 H2442c 2.682(4) . . ?
C244 H2444b 2.695(4) . . ?
C244 H2444c 2.697(4) . . ?
C244 H245 2.040(4) . . ?
C2441 C245 2.551(6) . . ?
C2441 H2442a 2.085(5) . . ?
C2441 H2442b 2.083(5) . . ?
C2441 H2442c 2.084(5) . . ?
C2441 H2443a 2.078(5) . . ?
C2441 H2443b 2.076(5) . . ?
C2441 H2443c 2.076(5) . . ?
C2441 H2444a 2.063(5) . . ?
C2441 H2444b 2.062(5) . . ?
C2441 H2444c 2.061(5) . . ?
C2441 H245 2.691(5) . . ?
C2442 C2443 2.499(8) . . ?
C2442 C2444 2.472(8) . . ?
C2442 H2443a 2.683(6) . . ?
C2442 H2443c 2.689(6) . . ?
C2442 H2444a 2.667(6) . . ?
C2442 H2444b 2.652(6) . . ?
C2443 C2444 2.489(8) . . ?
C2443 H243 2.453(6) . . ?
C2443 H2442a 2.689(6) . . ?
C2443 H2444a 2.655(6) . . ?
C2443 H2444c 2.694(6) . . ?
C2444 H2442a 2.677(6) . . ?
C2444 H2442c 2.669(6) . . ?
C2444 H2443a 2.669(5) . . ?
C245 S24 2.745(4) . . ?
C246 H245 2.032(4) . . ?
S24 H233 2.7849(11) . . ?
O10 N10 2.294(11) . . ?
O10 C102 2.791(17) . . ?
O10 O03 2.74(2) . . ?
O10 H1244b 2.694(13) . . ?
O10 H10 2.014(11) . . ?
O10 H10' 1.641(11) . . ?
O10 H102c 2.578(14) . . ?
O10' N10 2.270(15) . . ?
O10' C102 2.69(2) . . ?
O10' C501 2.83(2) . '2 455' ?
O10' H1244b 2.64(2) . . ?
O10' H10 2.01(2) . . ?
O10' H10' 2.26(2) . . ?
O10' H102c 2.32(2) . . ?
O10' H501a 2.076(17) . '2 455' ?
C10 C101 2.313(10) . . ?
C10 C102 2.354(17) . . ?
C10 H101b 2.586(10) . . ?
C10 H101c 2.560(9) . . ?
C10 H102c 2.507(12) . . ?
N10 H10 1.925(5) . . ?
N10 H10' 2.003(5) . . ?
N10 H101a 1.962(4) . . ?
N10 H101b 1.960(5) . . ?
N10 H101c 1.957(4) . . ?
N10 H102a 1.950(5) . . ?
N10 H102b 1.949(5) . . ?
N10 H102c 1.965(5) . . ?
C101 C102 2.414(14) . . ?
C101 H10 2.479(6) . . ?
C101 H10' 2.617(6) . . ?
C101 H102a 2.667(6) . . ?
C101 H102b 2.542(6) . . ?
C102 H101a 2.427(13) . . ?
O20 N20 2.255(7) . . ?
O20 C202 2.788(10) . . ?
O20 O03 2.813(19) . 3 ?
O20 H20 1.914(6) . . ?
O20 H202b 2.433(7) . . ?
C20 C201 2.362(9) . . ?
C20 C202 2.369(10) . . ?
C20 H201a 2.428(7) . . ?
C20 H202b 2.474(7) . . ?
N20 H20 1.970(4) . . ?
N20 H201a 2.003(4) . . ?
N20 H201b 2.007(4) . . ?
N20 H201c 2.004(4) . . ?
N20 H202a 1.949(4) . . ?
N20 H202b 1.949(4) . . ?
N20 H202c 1.956(4) . . ?
C201 C202 2.431(10) . . ?
C201 H20 2.490(6) . . ?
C201 H202a 2.691(6) . . ?
C201 H202c 2.624(6) . . ?
C202 H201b 2.632(8) . . ?
O30 N30 2.248(10) . . ?
O30 C302 2.710(18) . 2 ?
O30 C302 2.710(18) . . ?
O30 O01 2.782(8) . . ?
O30 O01 2.782(8) . 2 ?
O30 H30 2.193(4) . 2 ?
O30 H30 2.193(4) . . ?
O30 H302b 2.010(5) . 2 ?
O30 H302b 2.010(5) . . ?
C30 C301 2.381(18) . . ?
C30 C302 2.401(18) . . ?
C30 O01 2.916(15) . . ?
C30 H30 2.637(10) . 2 ?
C30 H301a 2.113(12) . . ?
C30 H302a 1.924(13) . 2 ?
C30 H302b 2.231(10) . . ?
C30 H302c 1.971(13) . 2 ?
N30 H30 2.050(3) . . ?
N30 H30 2.050(3) . 2 ?
N30 H301a 2.064(2) . . ?
N30 H301a 2.064(2) . 2 ?
N30 H301b 2.069(5) . 2 ?
N30 H301b 2.070(5) . . ?
N30 H301c 2.110(6) . . ?
N30 H301c 2.110(6) . 2 ?
N30 H302a 1.561(3) . 2 ?
N30 H302a 1.561(3) . . ?
N30 H302b 1.568(3) . . ?
N30 H302b 1.568(3) . 2 ?
N30 H302c 1.577(2) . 2 ?
N30 H302c 1.575(2) . . ?
C301 C301 2.258(16) . 2 ?
C301 C302 2.463(17) . . ?
C301 C40 2.854(15) . 8 ?
C301 H30 2.301(12) . . ?
C301 H301b 2.480(11) . 2 ?
C301 H301c 2.336(11) . 2 ?
C301 H302a 2.478(11) . . ?
C301 H302b 1.978(12) . 2 ?
C301 H302c 2.651(11) . . ?
C301 H40 2.260(12) . 8 ?
C301 H401b 2.293(11) . 8 ?
C302 C302 2.283(16) . 2 ?
C302 H301b 1.602(16) . 2 ?
C302 H301c 1.595(17) . 2 ?
C302 H302a 2.509(11) . 2 ?
C302 H302b 2.690(12) . 2 ?
C302 H302c 2.553(11) . 2 ?
O40 C40 2.210(13) . 2 ?
O40 N40 2.298(11) . . ?
O40 C402 2.32(2) . . ?
O40 O02 2.830(11) . . ?
O40 H40 1.940(8) . . ?
O40 H40 2.524(8) . 2 ?
O40 H402a 1.813(8) . . ?
O40 H402c 2.619(10) . . ?
C40 C401 2.397(16) . . ?
C40 C402 2.15(2) . . ?
C40 H301c 2.437(10) . '8 554' ?
C40 H401b 2.379(10) . . ?
C40 H402a 2.111(10) . . ?
C40 H402c 2.657(12) . . ?
N40 H40 2.044(7) . . ?
N40 H401a 1.908(7) . . ?
N40 H401b 1.905(7) . . ?
N40 H401c 1.973(8) . . ?
N40 H402a 1.962(7) . . ?
N40 H402b 1.876(7) . . ?
N40 H402c 1.962(7) . . ?
C401 C402 2.65(2) . . ?
C401 O02 2.183(15) . 2 ?
C401 H40 2.581(12) . . ?
C402 O01 2.43(2) . 2 ?
C402 O02 2.33(2) . 2 ?
O50 C50 2.25(3) . '2 455' ?
O50 N50 2.66(3) . . ?
O50 N50 2.83(3) . '2 455' ?
O50 H50 2.132(17) . . ?
O50 H501b 2.664(18) . . ?
C50 C501 2.74(3) . '2 455' ?
C50 C501 2.33(3) . . ?
C50 O03 2.32(3) . . ?
C50 O04 2.63(4) . . ?
C50 H50 1.89(2) . '2 455' ?
C50 H501b 2.49(2) . . ?
C50 H501c 2.69(2) . . ?
C50 H502a 2.31(2) . . ?
C50 H502a 1.72(2) . '2 455' ?
C50 H502b 2.68(2) . '2 455' ?
C50 H502b 2.58(2) . . ?
C50 H502c 2.52(2) . '2 455' ?
N50 N50 2.39(3) . '2 455' ?
N50 C502 2.24(4) . '2 455' ?
N50 O04 2.92(3) . . ?
N50 H50 2.14(2) . . ?
N50 H501a 1.86(2) . . ?
N50 H501b 1.86(2) . . ?
N50 H501c 1.835(18) . . ?
N50 H502a 1.80(2) . '2 455' ?
N50 H502a 1.89(2) . . ?
N50 H502b 1.78(2) . . ?
N50 H502c 1.85(2) . . ?
C501 H50 2.296(18) . '2 455' ?
C501 H502b 2.447(19) . . ?
C501 H502c 2.252(19) . . ?
C502 O03 2.96(5) . '2 455' ?
C502 O04 2.27(5) . '2 455' ?
C502 H50 2.54(4) . . ?
C502 H501a 2.22(4) . . ?
C502 H501c 2.57(5) . . ?
C502 H502a 1.66(3) . '2 455' ?
C502 H502b 2.05(4) . '2 455' ?
O01 H402a 1.912(8) . 2 ?
O01 H402b 2.447(8) . 2 ?
O01 H402c 2.608(8) . 2 ?
O02 H211 2.643(8) . . ?
O02 H301c 2.660(8) . '7 554' ?
O02 H401b 2.256(8) . 2 ?
O02 H401c 2.382(8) . 2 ?
O02 H402a 2.300(8) . 2 ?
O03 H50 2.02(2) . . ?
O03 H502a 2.525(18) . '2 455' ?
O04 H50 2.27(3) . . ?
O04 H502a 1.62(3) . '2 455' ?
O04 H502b 2.68(3) . . ?
O04 H502c 2.03(3) . '2 455' ?
H113 H1142b 2.17236(16) . . ?
H1142a H1142b 1.55125(11) . . ?
H1142a H1142c 1.55112(10) . . ?
H1142b H1142c 1.55124(10) . . ?
H1142c H2144b 2.31792(17) . . ?
H1143a H1143b 1.55082(10) . . ?
H1143a H1143c 1.55115(9) . . ?
H1143b H1143c 1.55140(13) . . ?
H1143b H115 2.37136(15) . . ?
H1143b H2142c 2.31191(18) . . ?
H1143c H115 2.15752(12) . . ?
H1144a H1144b 1.55120(9) . . ?
H1144a H1144c 1.55154(11) . . ?
H1144b H1144c 1.55126(18) . . ?
H121 H141 2.3130(2) . . ?
H123 H1244c 2.12051(14) . . ?
H123 H1244'c 2.11873(14) . . ?
H1242a H1242b 1.55109(9) . . ?
H1242a H1242c 1.55130(9) . . ?
H1242a H1242'b 2.25099(14) . . ?
H1242a H1242'c 1.53312(9) . . ?
H1242a H1243'a 1.77590(14) . . ?
H1242a H1243'b 2.06208(16) . . ?
H1242b H1242c 1.55125(13) . . ?
H1242b H1242'a 1.42436(10) . . ?
H1242b H1242'b 1.30887(13) . . ?
H1242c H1242'a 2.22355(12) . . ?
H1242c H1242'c 1.35983(12) . . ?
H1242c H1243'a 2.23793(12) . . ?
H1242c H1243'b 1.25589(10) . . ?
H1242'a H1242'b 1.55138(9) . . ?
H1242'a H1242'c 1.55128(10) . . ?
H1242'a H1244'a 2.0156(2) . . ?
H1242'a H1244'c 2.2746(3) . . ?
H1242'b H1242'c 1.55114(15) . . ?
H1242'b H1244c 2.3294(3) . . ?
H1242'b H1244'c 1.57261(17) . . ?
H1243a H1243b 1.55174(9) . . ?
H1243a H1243c 1.55130(12) . . ?
H1243a H1243'b 2.05922(15) . . ?
H1243a H1243'c 1.21407(7) . . ?
H1243a H1244a 2.36089(18) . . ?
H1243a H1244'a 2.3913(2) . . ?
H1243b H1243c 1.55151(19) . . ?
H1243b H1243'a 1.71116(9) . . ?
H1243b H1243'b 1.31796(12) . . ?
H1243b H125 2.03480(14) . . ?
H1243c H1243'a 2.2725(2) . . ?
H1243c H1243'c 1.22928(16) . . ?
H1243c H1244b 1.89063(15) . . ?
H1243c H1244'b 2.3235(2) . . ?
H1243'a H1243'b 1.55131(10) . . ?
H1243'a H1243'c 1.55131(8) . . ?
H1243'b H1243'c 1.55124(15) . . ?
H1243'b H125 2.23079(13) . . ?
H1243'c H125 2.35009(16) . . ?
H1244a H1244b 1.55135(9) . . ?
H1244a H1244c 1.55140(8) . . ?
H1244a H1244'b 1.11613(7) . . ?
H1244a H1244'c 1.76454(10) . . ?
H1244b H1244c 1.55108(14) . . ?
H1244b H1244'a 2.07385(14) . . ?
H1244b H1244'c 2.18688(18) . . ?
H1244b H10 2.36885(13) . . ?
H1244c H1244'a 1.67323(11) . . ?
H1244'a H1244'b 1.55151(12) . . ?
H1244'a H1244'c 1.55122(8) . . ?
H1244'b H1244'c 1.55137(12) . . ?
H125 H1344c 2.3971(2) . 8 ?
H131 H141 1.90881(17) . . ?
H131 H301b 2.35645(15) . '8 554' ?
H133 H1344c 2.18898(14) . . ?
H1342a H1342b 1.55121(9) . . ?
H1342a H1342c 1.55138(11) . . ?
H1342b H1342c 1.55138(12) . . ?
H1343a H1343b 1.55120(11) . . ?
H1343a H1343c 1.55147(13) . . ?
H1343b H1343c 1.55124(12) . . ?
H1343b H135 2.15654(14) . . ?
H1343c H135 2.34268(15) . . ?
H1344a H1344b 1.55133(13) . . ?
H1344a H1344c 1.55112(9) . . ?
H1344b H1344c 1.55128(12) . . ?
H143 H1444b 2.33244(13) . . ?
H143 H1444c 2.1911(2) . . ?
H1442a H1442b 1.55112(10) . . ?
H1442a H1442c 1.55135(12) . . ?
H1442b H1442c 1.55124(11) . . ?
H1443a H1443b 1.55114(12) . . ?
H1443a H1443c 1.5515(2) . . ?
H1443b H1443c 1.55095(11) . . ?
H1443b H145 2.32957(13) . . ?
H1444a H1444b 1.5516(2) . . ?
H1444a H1444c 1.55117(10) . . ?
H1444b H1444c 1.55097(9) . . ?
H213 H2142b 2.23881(13) . . ?
H2142a H2142b 1.55097(9) . . ?
H2142a H2142c 1.55140(14) . . ?
H2142b H2142c 1.55089(8) . . ?
H2143a H2143b 1.55139(9) . . ?
H2143a H2143c 1.55139(9) . . ?
H2143b H2143c 1.55135(19) . . ?
H2144a H2144b 1.55124(14) . . ?
H2144a H2144c 1.55118(9) . . ?
H2144b H2144c 1.55139(11) . . ?
H2144b H215 2.32139(14) . . ?
H2144c H215 2.19271(18) . . ?
H223 H2243b 2.1868(2) . . ?
H223 H2243c 2.29617(17) . . ?
H2242a H2242b 1.55108(12) . . ?
H2242a H2242c 1.55148(11) . . ?
H2242b H2242c 1.55110(11) . . ?
H2242c H225 2.28361(15) . . ?
H2243a H2243b 1.55109(14) . . ?
H2243a H2243c 1.55109(12) . . ?
H2243b H2243c 1.55127(14) . . ?
H2244a H2244b 1.55161(11) . . ?
H2244a H2244c 1.55134(14) . . ?
H2244b H2244c 1.55140(16) . . ?
H2244b H225 2.3856(2) . . ?
H225 H2343c 2.28456(16) . '7 554' ?
H231 H241 1.99566(11) . . ?
H233 H2343c 2.2999(2) . . ?
H2342a H2342b 1.55128(11) . . ?
H2342a H2342c 1.55124(13) . . ?
H2342b H2342c 1.55111(11) . . ?
H2343a H2343b 1.55140(12) . . ?
H2343a H2343c 1.55124(10) . . ?
H2343b H2343c 1.55119(12) . . ?
H2344a H2344b 1.55123(13) . . ?
H2344a H2344c 1.55132(13) . . ?
H2344b H2344c 1.55125(9) . . ?
H2344b H235 2.24643(15) . . ?
H2344c H235 2.34858(18) . . ?
H243 H2443b 2.29449(17) . . ?
H243 H2443c 2.1861(2) . . ?
H2442a H2442b 1.55163(12) . . ?
H2442a H2442c 1.55147(9) . . ?
H2442b H2442c 1.55136(9) . . ?
H2442c H245 2.3980(2) . . ?
H2442c H401a 2.3755(2) . 8 ?
H2443a H2443b 1.5512(2) . . ?
H2443a H2443c 1.55161(13) . . ?
H2443b H2443c 1.55171(12) . . ?
H2444a H2444b 1.55126(9) . . ?
H2444a H2444c 1.5511(2) . . ?
H2444b H2444c 1.55120(11) . . ?
H2444b H245 2.31823(17) . . ?
H101a H101b 1.55147(18) . . ?
H101a H101c 1.55127(12) . . ?
H101a H102b 2.24663(17) . . ?
H101b H101c 1.55154(14) . . ?
H102a H102b 1.55095(12) . . ?
H102a H102c 1.56540(10) . . ?
H102b H102c 1.55399(10) . . ?
H20 H201a 2.16186(18) . . ?
H201a H201b 1.55097(16) . . ?
H201a H201c 1.54484(14) . . ?
H201b H201c 1.55014(10) . . ?
H202a H202b 1.55122(13) . . ?
H202a H202c 1.55502(10) . . ?
H202b H202c 1.55201(9) . . ?
H30 H301a 1.6292(2) . . ?
H30 H302a 1.7718(2) . 2 ?
H30 H302c 1.90023(16) . 2 ?
H301a H301b 1.55156(9) . . ?
H301a H301c 1.55779(12) . . ?
H301a H302a 1.14125(7) . 2 ?
H301a H302b 1.50191(17) . 2 ?
H301a H401b 2.0894(2) . 8 ?
H301b H301c 1.58715(11) . . ?
H301b H301c 2.2311(2) . 2 ?
H301b H302a 1.94460(12) . 2 ?
H301b H302c 1.00992(13) . 2 ?
H301b H401b 2.20364(18) . 8 ?
H301c H302a 1.08890(14) . 2 ?
H301c H302c 1.82578(13) . 2 ?
H301c H40 1.6419(2) . 8 ?
H301c H401b 2.35886(16) . 8 ?
H302a H302b 1.55263(17) . . ?
H302a H302c 1.55259(11) . . ?
H302b H302c 1.55076(15) . . ?
H40 H401b 2.24022(14) . . ?
H401a H401b 1.55143(9) . . ?
H401a H401c 1.61172(9) . . ?
H401b H401c 1.56270(12) . . ?
H402a H402b 1.68720(14) . . ?
H402a H402c 1.55134(10) . . ?
H402b H402c 1.68711(13) . . ?
H50 H502a 1.63250(18) . '2 455' ?
H50 H502c 1.83291(19) . '2 455' ?
H501a H501b 1.66922(15) . . ?
H501a H501c 1.66929(10) . . ?
H501a H502c 1.98564(14) . . ?
H501b H501c 1.55122(16) . . ?
H502a H502a 1.80699(12) . '2 455' ?
H502a H502b 1.44655(9) . '2 455' ?
H502a H502b 1.44351(12) . . ?
H502a H502c 1.55114(9) . . ?
H502b H502b 1.79666(10) . '2 455' ?
H502b H502c 1.53648(8) . . ?

loop_
_geom_hbond_atom_site_label_D
_geom_hbond_atom_site_label_H
_geom_hbond_atom_site_label_A
_geom_hbond_site_symmetry_D
_geom_hbond_site_symmetry_H
_geom_hbond_site_symmetry_A
_geom_hbond_distance_DH
_geom_hbond_distance_HA
_geom_hbond_distance_DA
_geom_hbond_angle_DHA
_geom_hbond_publ_flag
? ? ? ? ? ? ? ? ? ? ?

loop_
_geom_torsion_atom_site_label_1
_geom_torsion_atom_site_label_2
_geom_torsion_atom_site_label_3
_geom_torsion_atom_site_label_4
_geom_torsion_site_symmetry_1
_geom_torsion_site_symmetry_2
_geom_torsion_site_symmetry_3
_geom_torsion_site_symmetry_4
_geom_torsion
_geom_torsion_publ_flag
? ? ? ? ? ? ? ? ? ?
